data_7715429
loop_
_publ_author_name
'Das, Sandip'
'Kumar, Pankaj'

_publ_section_title
;
 Exploring the carbonic anhydrase-mimetic
 [(PMDTA)<sub>2</sub>ZnII2(OH<sup>-</sup>)<sub>2</sub>]<sup>2+</sup> for
 nitric oxide monooxygenation.
;
_journal_issue 14
_journal_name_full 'Dalton transactions (Cambridge, England : 2003)'
_journal_page_first 6173
_journal_page_last 6177
_journal_paper_doi 10.1039/d4dt00407h
_journal_volume 53
_journal_year 2024
_chemical_formula_moiety 'C18 H46.5 N6.75 O3 Zn2, 2(C24 H20 B), C2 H3 N, 0.25(H2 O)'
_chemical_formula_sum 'C68 H90 B2 N7.75 O3.25 Zn2'
_chemical_formula_weight 1220.33
_space_group_crystal_system monoclinic
_space_group_IT_number 14
_space_group_name_Hall '-P 2ybc'
_space_group_name_H-M_alt 'P 1 21/c 1'
_atom_sites_solution_hydrogens mixed
_atom_sites_solution_primary dual
_audit_creation_date 2024-03-07
_audit_creation_method
;
Olex2 1.5
(compiled 2022.04.07 svn.rca3783a0 for OlexSys, GUI svn.r6498)
;
_audit_update_record
;
2024-03-08 deposited with the CCDC.	2024-03-11 downloaded from the CCDC.
;
_cell_angle_alpha 90
_cell_angle_beta 95.764(2)
_cell_angle_gamma 90
_cell_formula_units_Z 4
_cell_length_a 13.7304(6)
_cell_length_b 18.0171(7)
_cell_length_c 26.2207(11)
_cell_measurement_reflns_used 9329
_cell_measurement_temperature 100.00
_cell_measurement_theta_max 27.779
_cell_measurement_theta_min 2.392
_cell_volume 6453.7(5)
_computing_cell_refinement 'SAINT V8.40B (?, 2016)'
_computing_data_collection 'Apex 4 using Bruker Photon III Duo'
_computing_data_reduction 'SAINT V8.40B (?, 2016)'
_computing_molecular_graphics 'Olex2 1.5 (Dolomanov et al., 2009)'
_computing_publication_material 'Olex2 1.5 (Dolomanov et al., 2009)'
_computing_structure_refinement 'XL  (Sheldrick, 2008)'
_computing_structure_solution 'SHELXT 2018/2 (Sheldrick, 2018)'
_diffrn_ambient_temperature 100.00
_diffrn_measured_fraction_theta_full 0.996
_diffrn_measured_fraction_theta_max 0.996
_diffrn_measurement_device_type 'Bruker Photon III Duo'
_diffrn_radiation_type MoK\a
_diffrn_radiation_wavelength 0.71073
_diffrn_reflns_av_R_equivalents 0.0484
_diffrn_reflns_av_unetI/netI 0.0190
_diffrn_reflns_Laue_measured_fraction_full 0.996
_diffrn_reflns_Laue_measured_fraction_max 0.996
_diffrn_reflns_limit_h_max 18
_diffrn_reflns_limit_h_min -18
_diffrn_reflns_limit_k_max 24
_diffrn_reflns_limit_k_min -23
_diffrn_reflns_limit_l_max 34
_diffrn_reflns_limit_l_min -34
_diffrn_reflns_number 266499
_diffrn_reflns_point_group_measured_fraction_full 0.996
_diffrn_reflns_point_group_measured_fraction_max 0.996
_diffrn_reflns_theta_full 25.242
_diffrn_reflns_theta_max 28.304
_diffrn_reflns_theta_min 2.084
_exptl_absorpt_coefficient_mu 0.795
_exptl_absorpt_correction_T_max 0.7457
_exptl_absorpt_correction_T_min 0.6925
_exptl_absorpt_correction_type multi-scan
_exptl_absorpt_process_details
;
SADABS-2016/2 (Bruker,2016/2) was used for absorption correction.
wR2(int) was 0.0798 before and 0.0560 after correction.
The Ratio of minimum to maximum transmission is 0.9287.
The \l/2 correction factor is Not present.
;
_exptl_crystal_colour colorless
_exptl_crystal_density_diffrn 1.256
_exptl_crystal_description Block
_exptl_crystal_F_000 2593
_exptl_crystal_size_max 0.37
_exptl_crystal_size_mid 0.32
_exptl_crystal_size_min 0.254
_refine_diff_density_max 1.605
_refine_diff_density_min -1.100
_refine_diff_density_rms 0.066
_refine_ls_extinction_method none
_refine_ls_goodness_of_fit_ref 1.038
_refine_ls_hydrogen_treatment mixed
_refine_ls_matrix_type full
_refine_ls_number_parameters 980
_refine_ls_number_reflns 15979
_refine_ls_number_restraints 132
_refine_ls_restrained_S_all 1.056
_refine_ls_R_factor_all 0.0646
_refine_ls_R_factor_gt 0.0543
_refine_ls_shift/su_max 0.007
_refine_ls_shift/su_mean 0.000
_refine_ls_structure_factor_coef Fsqd
_refine_ls_weighting_details 'w=1/[\s^2^(Fo^2^)+(0.0677P)^2^+7.4578P] where P=(Fo^2^+2Fc^2^)/3'
_refine_ls_weighting_scheme calc
_refine_ls_wR_factor_gt 0.1408
_refine_ls_wR_factor_ref 0.1487
_reflns_Friedel_coverage 0.000
_reflns_number_gt 13473
_reflns_number_total 15979
_reflns_threshold_expression 'I > 2\s(I)'
_cod_data_source_file d4dt00407h2.cif
_cod_data_source_block mo_zn_p_no2_koh_bph4_0m_a
_cod_depositor_comments 'Adding full bibliography for 7715427--7715429.cif.'
_cod_database_code 7715429
_shelx_shelxl_version_number 2019/1
_shelx_space_group_comment
;
The symmetry employed for this shelxl refinement is uniquely defined
by the following loop, which should always be used as a source of
symmetry information in preference to the above space-group names.
They are only intended as comments.
;
_olex2_refinement_description
;
1. Fixed Uiso
 At 1.2 times of:
  All C(H) groups, All C(H,H) groups
 At 1.5 times of:
  All C(H,H,H) groups, All C(H,H,H,H,H,H) groups, All O(H,H) groups
2. Restrained distances
 N7-C10 \\sim N7-C73
 with sigma of 0.02
 N7-C11 \\sim N7-C0
 with sigma of 0.04
 N6-C11 \\sim N6-C0
 with sigma of 0.02
 C10-C11 \\sim C73-C0
 with sigma of 0.02
 N6-C10 \\sim N6-C73
 with sigma of 0.04
 C12-C0 \\sim C74-C0
 with sigma of 0.02
 N6-C13 \\sim N6-C69
 with sigma of 0.04
 N5-C13 \\sim N5-C69
 with sigma of 0.02
 N5-C12 \\sim N5-C74
 with sigma of 0.04
 N6-C12 \\sim N6-C74
 with sigma of 0.02
 C13-C0 \\sim C69-C0
 with sigma of 0.04
 C13-C12 \\sim C69-C74
 with sigma of 0.02
 N7-C10 \\sim N5A-C10
 with sigma of 0.02
 C15-C14 \\sim C15-C75
 with sigma of 0.04
 N7-C15 \\sim N5A-C15
 with sigma of 0.02
 Zn2-C14 \\sim Zn2-C75
 with sigma of 0.04
 N7-C14 \\sim N5A-C75
 with sigma of 0.02
 C10-C14 \\sim C10-C75
 with sigma of 0.04
 N7-C73 \\sim N5A-C73
 with sigma of 0.02
 C14-C73 \\sim C75-C73
 with sigma of 0.04
 Zn2-N7 \\sim Zn2-N5A
 with sigma of 0.02
 N2B-C1 \\sim N2B-C6A
 with sigma of 0.02
 N3-C1 \\sim N3-C6A
 with sigma of 0.04
 N3-C2 \\sim N3-C72
 with sigma of 0.02
 C2-C1 \\sim C72-C6A
 with sigma of 0.02
 N3-C4 \\sim N3-C02C
 with sigma of 0.04
 N4-C3 \\sim N4-C01W
 with sigma of 0.04
 N3-C3 \\sim N3-C01W
 with sigma of 0.02
 N2B-C2 \\sim N2B-C72
 with sigma of 0.04
 N4-C4 \\sim N4-C02C
 with sigma of 0.02
 C3-C4 \\sim C01W-C02C
 with sigma of 0.02
 C40-C42 \\sim C17A-C19A
 with sigma of 0.04
 C43-C44 \\sim C20A-C21A
 with sigma of 0.02
 C40-C44 \\sim C17A-C21A
 with sigma of 0.04
 C39-C43 \\sim C00{-C20A
 with sigma of 0.04
 C39-C41 \\sim C00{-C18A
 with sigma of 0.04
 B2-C44 \\sim B2-C21A
 with sigma of 0.04
 C40-B2 \\sim C17A-B2
 with sigma of 0.04
 C39-C40 \\sim C00{-C17A
 with sigma of 0.02
 C39-B2 \\sim C00{-B2
 with sigma of 0.02
 C39-C44 \\sim C00{-C21A
 with sigma of 0.02
 C41-C43 \\sim C18A-C20A
 with sigma of 0.04
 C42-C44 \\sim C19A-C21A
 with sigma of 0.04
 C40-C41 \\sim C17A-C18A
 with sigma of 0.02
 C41-C42 \\sim C18A-C19A
 with sigma of 0.02
 C42-C43 \\sim C19A-C20A
 with sigma of 0.02
 Zn1-O2 \\sim Zn1-O1A
 with sigma of 0.02
 Zn2-O3 \\sim Zn2-O3A
 with sigma of 0.02
 O3-N1 \\sim O3A-N1
 with sigma of 0.02
 N1-O2 \\sim N1-O1A
 with sigma of 0.02
 Zn2-H3AA \\sim Zn2-H3AB
 with sigma of 0.02
3. Rigid bond restraints
 O3A, O3, N1, O2, O1A
 with sigma for 1-2 distances of 0.01 and sigma for 1-3 distances of 0.01
4. Uiso/Uaniso restraints and constraints
O3A \\sim O3 \\sim O2 \\sim O1A \\sim N1: within 2A with sigma of 0.01 and
sigma for terminal atoms of 0.02 within 2A
Uanis(O3A) \\sim Ueq, Uanis(O3) \\sim Ueq, Uanis(N1) \\sim Ueq, Uanis(O1A)
\\sim Ueq, Uanis(O2) \\sim Ueq: with sigma of 0.01 and sigma for terminal atoms
of 0.02
Uanis(O2A) \\sim Ueq: with sigma of 0.01 and sigma for terminal atoms of 0.02
Uanis(N7) \\sim Ueq: with sigma of 0.01 and sigma for terminal atoms of 0.02
Uanis(C75) \\sim Ueq: with sigma of 0.01 and sigma for terminal atoms of 0.02
5. Others
 Sof(C21A)=Sof(H21A)=Sof(C00{)=Sof(C17A)=Sof(H17D)=Sof(C18A)=Sof(H18D)=
 Sof(C19A)=Sof(H19A)=Sof(C20A)=Sof(H20A)=1-FVAR(1)
 Sof(C39)=Sof(C40)=Sof(H40)=Sof(C41)=Sof(H41)=Sof(C42)=Sof(H42)=Sof(C43)=
 Sof(H43)=Sof(C44)=Sof(H44)=FVAR(1)
 Fixed Sof: O3(0.75) N7(0.5) N2B(0.5) C6B(0.5) H6BA(0.5) H6BB(0.5) H6BC(0.5)
 C13(0.5) H13A(0.5) H13B(0.5) C12(0.5) H12A(0.5) H12B(0.5) C3(0.5) H3A(0.5)
 H3B(0.5) C10(0.5) H10A(0.5) H10B(0.5) C8(0.5) H8A(0.5) H8B(0.5) H8C(0.5)
 H15D(0.5) H15E(0.5) H15F(0.5) H15A(0.5) H15B(0.5) H15C(0.5) H17A(0.5)
 H17B(0.5) H17C(0.5) C11(0.5) H11A(0.5) H11B(0.5) C2(0.5) H2A(0.5) H2B(0.5)
 C9(0.5) H9A(0.5) H9B(0.5) H9C(0.5) C14(0.5) H14A(0.5) H14B(0.5) H14C(0.5)
 C5B(0.5) H5BA(0.5) H5BB(0.5) H5BC(0.5) C4(0.5) H4A(0.5) H4B(0.5) C0(0.5)
 H0A(0.5) H0B(0.5) C73(0.5) H73A(0.5) H73B(0.5) C69(0.5) H69A(0.5) H69B(0.5)
 C74(0.5) H74A(0.5) H74B(0.5) C75(0.5) H75A(0.5) H75B(0.5) H75C(0.5) N5A(0.5)
 C1(0.5) H1A(0.5) H1B(0.5) C02C(0.5) H02A(0.5) H02B(0.5) C01W(0.5) H01A(0.5)
 H01B(0.5) C72(0.5) H72A(0.5) H72B(0.5) C6A(0.5) H6AA(0.5) H6AB(0.5) C70(0.5)
 H70A(0.5) H70B(0.5) H70C(0.5) C71(0.5) H71A(0.5) H71B(0.5) H71C(0.5) N1(0.75)
 O2(0.75) O3A(0.25) H3AA(0.25) H3AB(0.25) O1A(0.25) H1AA(0.25) H1AB(0.25)
 O2A(0.25) H2AA(0.25) H2AB(0.25) C5A(0.5) H5AA(0.5) H5AB(0.5) H5AC(0.5) N2(0.5)
 C5(0.5) H5A(0.5) H5B(0.5) H5C(0.5)
6.a Riding coordinates:
 O3A(H3AA,H3AB), O1A(H1AA,H1AB), O2A(H2AA,H2AB)
6.b Secondary CH2 refined with riding coordinates:
 C13(H13A,H13B), C12(H12A,H12B), C3(H3A,H3B), C10(H10A,H10B), C11(H11A,H11B),
 C2(H2A,H2B), C4(H4A,H4B), C0(H0A,H0B), C73(H73A,H73B), C69(H69A,H69B),
 C74(H74A,H74B), C1(H1A,H1B), C02C(H02A,H02B), C01W(H01A,H01B), C72(H72A,H72B),
 C6A(H6AA,H6AB)
6.c Me refined with riding coordinates:
 C6B(H6BA,H6BB,H6BC), C17(H17A,H17B,H17C), C5B(H5BA,H5BB,H5BC), C5A(H5AA,H5AB,
 H5AC), C5(H5A,H5B,H5C)
6.d Aromatic/amide H refined with riding coordinates:
 C62(H62), C58(H58), C56(H56), C61(H61), C60(H60), C52(H52), C32(H32),
 C31(H31), C38(H38), C46(H46), C59(H59), C29(H29), C28(H28), C25(H25), C36(H36),
  C55(H55), C26(H26), C47(H47), C24(H24), C64(H64), C40(H40), C68(H68),
 C41(H41), C48(H48), C42(H42), C50(H50), C43(H43), C22(H22), C34(H34), C37(H37),
  C54(H54), C66(H66), C67(H67), C53(H53), C35(H35), C65(H65), C49(H49),
 C23(H23), C44(H44), C30(H30), C21A(H21A), C17A(H17D), C18A(H18D), C19A(H19A),
 C20A(H20A)
6.e Idealised Me refined as rotating group:
 C19(H19B,H19C,H19D), C16(H16A,H16B,H16C), C7(H7A,H7B,H7C), C18(H18A,H18B,
 H18C), C8(H8A,H8B,H8C), C15(H15D,H15E,H15F), C15(H15A,H15B,H15C), C9(H9A,H9B,
 H9C), C14(H14A,H14B,H14C), C75(H75A,H75B,H75C), C70(H70A,H70B,H70C), C71(H71A,
 H71B,H71C)
;
_olex2_submission_special_instructions 'No special instructions were received'

loop_
_space_group_symop_operation_xyz
'x, y, z'
'-x, y+1/2, -z+1/2'
'-x, -y, -z'
'x, -y-1/2, z-1/2'

loop_
_atom_site_label
_atom_site_type_symbol
_atom_site_fract_x
_atom_site_fract_y
_atom_site_fract_z
_atom_site_U_iso_or_equiv
_atom_site_adp_type
_atom_site_occupancy
_atom_site_site_symmetry_order
_atom_site_calc_flag
_atom_site_refinement_flags_posn
_atom_site_refinement_flags_adp
_atom_site_refinement_flags_occupancy
_atom_site_disorder_assembly
_atom_site_disorder_group
Zn1 Zn 0.76094(2) 0.23930(2) 0.59337(2) 0.03706(9) Uani 1 1 d D . . . .
Zn2 Zn 0.66859(2) 0.41632(2) 0.61792(2) 0.03843(9) Uani 1 1 d D . . . .
O3 O 0.5778(3) 0.3689(3) 0.56035(17) 0.0532(9) Uani 0.75 1 d D U P A 1
O1 O 0.75985(13) 0.33469(10) 0.62865(8) 0.0384(4) Uani 1 1 d . . . . .
N7 N 0.5499(8) 0.4175(8) 0.6658(5) 0.100(5) Uani 0.5 1 d D U P A 1
N5 N 0.7030(2) 0.50310(15) 0.56625(10) 0.0533(6) Uani 1 1 d D . . . .
N6 N 0.7353(2) 0.49894(14) 0.67450(10) 0.0541(6) Uani 1 1 d D . . . .
N3 N 0.91529(17) 0.21080(12) 0.62096(8) 0.0389(5) Uani 1 1 d D . . . .
N2B N 0.7201(14) 0.1432(12) 0.6386(8) 0.043(3) Uani 0.5 1 d . . P B 2
N4 N 0.8142(2) 0.21539(14) 0.51927(9) 0.0505(6) Uani 1 1 d D . . . .
C45 C 0.13416(17) 0.47092(14) 0.61100(9) 0.0344(5) Uani 1 1 d . . . . .
C62 C 0.27496(19) 0.48194(14) 0.73874(9) 0.0362(5) Uani 1 1 d . . . . .
H62 H 0.325489 0.513962 0.729753 0.043 Uiso 1 1 calc R U . . .
C58 C 0.11302(19) 0.43489(15) 0.72495(10) 0.0395(5) Uani 1 1 d . . . . .
H58 H 0.050266 0.434063 0.706052 0.047 Uiso 1 1 calc R U . . .
C56 C 0.2911(2) 0.63771(15) 0.67972(10) 0.0404(5) Uani 1 1 d . . . . .
H56 H 0.260295 0.644244 0.710279 0.048 Uiso 1 1 calc R U . . .
C61 C 0.2940(2) 0.43463(15) 0.78094(9) 0.0425(6) Uani 1 1 d . . . . .
H61 H 0.356707 0.434723 0.799893 0.051 Uiso 1 1 calc R U . . .
C60 C 0.2218(2) 0.38789(15) 0.79502(10) 0.0468(6) Uani 1 1 d . . . . .
H60 H 0.234250 0.355990 0.823776 0.056 Uiso 1 1 calc R U . . .
C52 C 0.3024(2) 0.57810(15) 0.60039(10) 0.0420(6) Uani 1 1 d . . . . .
H52 H 0.281069 0.541872 0.575417 0.050 Uiso 1 1 calc R U . . .
C32 C 0.13432(18) 0.01808(18) 0.65678(9) 0.0454(6) Uani 1 1 d . . . . .
H32 H 0.173617 0.037521 0.685592 0.055 Uiso 1 1 calc R U . . .
C31 C 0.04764(18) -0.01698(17) 0.66517(9) 0.0424(6) Uani 1 1 d . . . . .
H31 H 0.029472 -0.021419 0.699059 0.051 Uiso 1 1 calc R U . . .
C38 C 0.39645(18) 0.11844(14) 0.67728(10) 0.0384(5) Uani 1 1 d . . . . .
H38 H 0.442852 0.081909 0.669815 0.046 Uiso 1 1 calc R U . . .
C63 C 0.07131(18) 0.59271(14) 0.66085(10) 0.0378(5) Uani 1 1 d . . . . .
C46 C 0.05197(19) 0.47063(15) 0.57482(9) 0.0400(5) Uani 1 1 d . . . . .
H46 H 0.003619 0.507907 0.576953 0.048 Uiso 1 1 calc R U . . .
N8 N 0.8059(2) 0.30836(15) 0.74744(10) 0.0600(7) Uani 1 1 d . . . . .
C59 C 0.1306(2) 0.38788(16) 0.76679(10) 0.0451(6) Uani 1 1 d . . . . .
H59 H 0.080412 0.355784 0.776087 0.054 Uiso 1 1 calc R U . . .
C29 C 0.0169(2) -0.03843(15) 0.57597(10) 0.0451(6) Uani 1 1 d . . . . .
H29 H -0.023373 -0.057443 0.547354 0.054 Uiso 1 1 calc R U . . .
C28 C 0.1046(2) -0.00378(15) 0.56856(9) 0.0415(6) Uani 1 1 d . . . . .
H28 H 0.122955 -0.000539 0.534641 0.050 Uiso 1 1 calc R U . . .
C25 C 0.4313(2) -0.11293(17) 0.64325(11) 0.0471(6) Uani 1 1 d . . . . .
H25 H 0.432542 -0.147746 0.670519 0.057 Uiso 1 1 calc R U . . .
C39 C 0.2637(6) 0.1006(4) 0.5427(2) 0.0280(14) Uani 0.590(4) 1 d D . P C 1
C36 C 0.3554(2) 0.22127(17) 0.72975(11) 0.0491(7) Uani 1 1 d . . . . .
H36 H 0.371643 0.254310 0.757550 0.059 Uiso 1 1 calc R U . . .
C55 C 0.3698(2) 0.68226(15) 0.67174(11) 0.0466(6) Uani 1 1 d . . . . .
H55 H 0.393003 0.717454 0.697067 0.056 Uiso 1 1 calc R U . . .
C26 C 0.3609(2) -0.05779(18) 0.63850(10) 0.0478(7) Uani 1 1 d . . . . .
H26 H 0.313924 -0.056784 0.662740 0.057 Uiso 1 1 calc R U . . .
C20 C 0.8168(2) 0.30732(15) 0.79096(11) 0.0460(6) Uani 1 1 d . . . . .
C47 C 0.0380(2) 0.41810(17) 0.53587(10) 0.0467(6) Uani 1 1 d . . . . .
H47 H -0.018775 0.420560 0.512028 0.056 Uiso 1 1 calc R U . . .
C24 C 0.4991(2) -0.11716(15) 0.60858(13) 0.0497(7) Uani 1 1 d . . . . .
H24 H 0.547195 -0.155222 0.610987 0.060 Uiso 1 1 calc R U . . .
C64 C 0.0316(2) 0.61016(16) 0.70599(11) 0.0453(6) Uani 1 1 d . . . . .
H64 H 0.052323 0.582775 0.736097 0.054 Uiso 1 1 calc R U . . .
C40 C 0.2620(3) 0.0616(2) 0.49713(14) 0.0337(9) Uani 0.590(4) 1 d D . P C 1
H40 H 0.269595 0.009171 0.498799 0.040 Uiso 0.590(4) 1 calc R U P C 1
C68 C 0.0357(2) 0.63508(16) 0.61776(12) 0.0480(6) Uani 1 1 d . . . . .
H68 H 0.061020 0.625766 0.585953 0.058 Uiso 1 1 calc R U . . .
C41 C 0.2498(3) 0.0948(3) 0.44902(15) 0.0387(10) Uani 0.590(4) 1 d D . P C 1
H41 H 0.249850 0.065364 0.418978 0.046 Uiso 0.590(4) 1 calc R U P C 1
C48 C 0.1053(2) 0.36284(17) 0.53155(11) 0.0499(7) Uani 1 1 d . . . . .
H48 H 0.096202 0.327385 0.504675 0.060 Uiso 1 1 calc R U . . .
C42 C 0.2379(5) 0.1697(3) 0.44510(19) 0.0501(13) Uani 0.590(4) 1 d D . P C 1
H42 H 0.230867 0.193095 0.412460 0.060 Uiso 0.590(4) 1 calc R U P C 1
C50 C 0.1994(2) 0.41231(16) 0.60576(11) 0.0475(6) Uani 1 1 d . . . . .
H50 H 0.255314 0.408340 0.630045 0.057 Uiso 1 1 calc R U . . .
C43 C 0.2361(6) 0.2103(3) 0.4884(2) 0.0675(19) Uani 0.590(4) 1 d D . P C 1
H43 H 0.224898 0.262257 0.486064 0.081 Uiso 0.590(4) 1 calc R U P C 1
C22 C 0.4249(2) -0.01006(16) 0.56649(14) 0.0584(9) Uani 1 1 d . . . . .
H22 H 0.424859 0.024767 0.539290 0.070 Uiso 1 1 calc R U . . .
C34 C 0.2440(2) 0.1778(2) 0.66025(12) 0.0588(9) Uani 1 1 d . . . . .
H34 H 0.182329 0.182781 0.640578 0.071 Uiso 1 1 calc R U . . .
C19 C 0.8302(2) 0.3060(2) 0.84633(11) 0.0549(7) Uani 1 1 d . . . . .
H19B H 0.859047 0.258445 0.857962 0.082 Uiso 1 1 calc R U . . .
H19C H 0.766731 0.312241 0.859843 0.082 Uiso 1 1 calc R U . . .
H19D H 0.874010 0.346541 0.858731 0.082 Uiso 1 1 calc R U . . .
C37 C 0.4204(2) 0.16710(17) 0.71806(12) 0.0494(7) Uani 1 1 d . . . . .
H37 H 0.481915 0.162816 0.737895 0.059 Uiso 1 1 calc R U . . .
C54 C 0.4149(2) 0.67619(17) 0.62736(13) 0.0524(7) Uani 1 1 d . . . . .
H54 H 0.468764 0.707192 0.621667 0.063 Uiso 1 1 calc R U . . .
C66 C -0.0708(2) 0.70582(17) 0.66546(15) 0.0635(9) Uani 1 1 d . . . . .
H66 H -0.118270 0.743869 0.667138 0.076 Uiso 1 1 calc R U . . .
C67 C -0.0346(2) 0.68968(17) 0.61993(14) 0.0583(8) Uani 1 1 d . . . . .
H67 H -0.057881 0.716042 0.589766 0.070 Uiso 1 1 calc R U . . .
C53 C 0.3806(2) 0.62421(18) 0.59135(12) 0.0540(7) Uani 1 1 d . . . . .
H53 H 0.410154 0.619775 0.560259 0.065 Uiso 1 1 calc R U . . .
C35 C 0.2669(2) 0.2268(2) 0.70061(13) 0.0625(9) Uani 1 1 d . . . . .
H35 H 0.221364 0.264012 0.708015 0.075 Uiso 1 1 calc R U . . .
C65 C -0.0377(2) 0.66630(18) 0.70893(14) 0.0582(8) Uani 1 1 d . . . . .
H65 H -0.061991 0.677318 0.740740 0.070 Uiso 1 1 calc R U . . .
B2 B 0.27428(18) 0.06402(16) 0.59957(9) 0.0322(5) Uani 1 1 d D . . . .
B1 B 0.16004(19) 0.53240(15) 0.65655(10) 0.0328(5) Uani 1 1 d . . . . .
C49 C 0.1867(2) 0.35975(18) 0.56704(12) 0.0529(7) Uani 1 1 d . . . . .
H49 H 0.233916 0.321634 0.564926 0.063 Uiso 1 1 calc R U . . .
C16 C 0.8344(2) 0.48193(18) 0.69710(12) 0.0541(7) Uani 1 1 d . . . . .
H16A H 0.833455 0.436157 0.717240 0.081 Uiso 1 1 calc R U . . .
H16B H 0.858788 0.522869 0.719448 0.081 Uiso 1 1 calc R U . . .
H16C H 0.877342 0.475343 0.669776 0.081 Uiso 1 1 calc R U . . .
C7 C 0.9720(2) 0.26878(16) 0.64927(12) 0.0487(6) Uani 1 1 d . . . . .
H7A H 0.974179 0.312994 0.627647 0.073 Uiso 1 1 calc R U . . .
H7B H 1.038694 0.250945 0.658923 0.073 Uiso 1 1 calc R U . . .
H7C H 0.941036 0.281332 0.680251 0.073 Uiso 1 1 calc R U . . .
C6B C 0.6617(14) 0.1648(9) 0.6710(8) 0.072(6) Uani 0.5 1 d . . P B 2
H6BA H 0.605585 0.190392 0.652772 0.108 Uiso 0.5 1 calc R U P B 2
H6BB H 0.638656 0.121638 0.689098 0.108 Uiso 0.5 1 calc R U P B 2
H6BC H 0.696307 0.198783 0.695724 0.108 Uiso 0.5 1 calc R U P B 2
C23 C 0.4960(3) -0.0656(2) 0.57058(18) 0.0801(14) Uani 1 1 d . . . . .
H23 H 0.543044 -0.067518 0.546410 0.096 Uiso 1 1 calc R U . . .
C13 C 0.7605(6) 0.5607(4) 0.6004(3) 0.044(2) Uani 0.5 1 d D . P D 1
H13A H 0.829483 0.544579 0.607131 0.052 Uiso 0.5 1 calc R U P D 1
H13B H 0.759500 0.608953 0.582275 0.052 Uiso 0.5 1 calc R U P D 1
C18 C 0.7725(3) 0.4735(2) 0.53324(13) 0.0703(10) Uani 1 1 d . . . . .
H18A H 0.828375 0.451873 0.554336 0.105 Uiso 1 1 calc R U . . .
H18B H 0.795467 0.513522 0.512150 0.105 Uiso 1 1 calc R U . . .
H18C H 0.740643 0.435065 0.510962 0.105 Uiso 1 1 calc R U . . .
C12 C 0.7185(7) 0.5696(5) 0.6486(3) 0.061(3) Uani 0.5 1 d D . P D 1
H12A H 0.751196 0.610358 0.669090 0.074 Uiso 0.5 1 calc R U P D 1
H12B H 0.647549 0.580516 0.642722 0.074 Uiso 0.5 1 calc R U P D 1
C3 C 0.9715(5) 0.2065(4) 0.5727(2) 0.0418(14) Uani 0.5 1 d D . P E 1
H3A H 1.032791 0.177806 0.580031 0.050 Uiso 0.5 1 calc R U P E 1
H3B H 0.988158 0.256926 0.561269 0.050 Uiso 0.5 1 calc R U P E 1
C10 C 0.5666(5) 0.4855(5) 0.7008(4) 0.0492(18) Uani 0.5 1 d D . P A 1
H10A H 0.547057 0.531171 0.681392 0.059 Uiso 0.5 1 calc R U P A 1
H10B H 0.526041 0.481444 0.729863 0.059 Uiso 0.5 1 calc R U P A 1
C8 C 0.7411(12) 0.1706(9) 0.4814(5) 0.064(3) Uani 0.5 1 d . . P F 1
H8A H 0.715350 0.128454 0.499448 0.095 Uiso 0.5 1 calc R U P F 1
H8B H 0.775240 0.152434 0.452798 0.095 Uiso 0.5 1 calc R U P F 1
H8C H 0.686952 0.202981 0.468227 0.095 Uiso 0.5 1 calc R U P F 1
C15 C 0.5514(4) 0.3483(3) 0.6943(2) 0.0951(16) Uani 1 1 d D . . . .
H15D H 0.510149 0.314746 0.672092 0.143 Uiso 0.5 1 calc R U P A 2
H15E H 0.523348 0.354382 0.726971 0.143 Uiso 0.5 1 calc R U P A 2
H15F H 0.617443 0.327443 0.700628 0.143 Uiso 0.5 1 calc R U P A 2
H15A H 0.545923 0.306490 0.670308 0.143 Uiso 0.5 1 calc R U P A 1
H15B H 0.496354 0.347337 0.715349 0.143 Uiso 0.5 1 calc R U P A 1
H15C H 0.613049 0.344484 0.716504 0.143 Uiso 0.5 1 calc R U P A 1
C17 C 0.6179(4) 0.5289(3) 0.5344(2) 0.119(2) Uani 1 1 d . . . . .
H17A H 0.570173 0.549065 0.556072 0.178 Uiso 0.5 1 calc R U P G 1
H17B H 0.637335 0.567697 0.511264 0.178 Uiso 0.5 1 calc R U P G 1
H17C H 0.588481 0.487362 0.514180 0.178 Uiso 0.5 1 calc R U P G 1
C44 C 0.2508(5) 0.1762(3) 0.53703(18) 0.0573(15) Uani 0.590(4) 1 d D . P C 1
H44 H 0.251854 0.206284 0.566833 0.069 Uiso 0.590(4) 1 calc R U P C 1
C11 C 0.6739(5) 0.4897(4) 0.7208(2) 0.0436(14) Uani 0.5 1 d D . P A 1
H11A H 0.693717 0.443898 0.739926 0.052 Uiso 0.5 1 calc R U P A 1
H11B H 0.685234 0.532479 0.744395 0.052 Uiso 0.5 1 calc R U P A 1
C2 C 0.9181(5) 0.1380(3) 0.6448(2) 0.0437(15) Uani 0.5 1 d D . P B 1
H2A H 0.978888 0.131870 0.668065 0.052 Uiso 0.5 1 calc R U P B 1
H2B H 0.915544 0.098570 0.618362 0.052 Uiso 0.5 1 calc R U P B 1
C9 C 0.8355(11) 0.2827(10) 0.4959(7) 0.075(4) Uani 0.5 1 d . . P F 1
H9A H 0.774897 0.310933 0.487839 0.112 Uiso 0.5 1 calc R U P F 1
H9B H 0.865419 0.272563 0.464216 0.112 Uiso 0.5 1 calc R U P F 1
H9C H 0.881014 0.311550 0.519270 0.112 Uiso 0.5 1 calc R U P F 1
C14 C 0.4534(5) 0.4200(5) 0.6392(4) 0.066(2) Uani 0.5 1 d D . P A 1
H14A H 0.441831 0.469143 0.623779 0.099 Uiso 0.5 1 calc R U P A 1
H14B H 0.404997 0.410521 0.663486 0.099 Uiso 0.5 1 calc R U P A 1
H14C H 0.447525 0.382092 0.612314 0.099 Uiso 0.5 1 calc R U P A 1
C5B C 0.6533(5) 0.0904(3) 0.6039(2) 0.0476(13) Uani 0.5 1 d . . P B 2
H5BA H 0.690300 0.069911 0.577104 0.071 Uiso 0.5 1 calc R U P B 2
H5BB H 0.630626 0.049833 0.624642 0.071 Uiso 0.5 1 calc R U P B 2
H5BC H 0.596714 0.118098 0.588036 0.071 Uiso 0.5 1 calc R U P B 2
C4 C 0.9009(5) 0.1668(4) 0.5306(2) 0.0527(17) Uani 0.5 1 d D . P E 1
H4A H 0.934150 0.158863 0.499293 0.063 Uiso 0.5 1 calc R U P E 1
H4B H 0.880675 0.117911 0.543259 0.063 Uiso 0.5 1 calc R U P E 1
C57 C 0.18425(17) 0.48367(13) 0.70940(8) 0.0327(5) Uani 1 1 d . . . . .
C51 C 0.25452(17) 0.58322(13) 0.64476(8) 0.0322(4) Uani 1 1 d . . . . .
C27 C 0.16746(16) 0.02657(13) 0.60839(8) 0.0301(4) Uani 1 1 d . . . . .
C30 C -0.01244(18) -0.04548(14) 0.62459(9) 0.0359(5) Uani 1 1 d . . . . .
H30 H -0.072305 -0.069293 0.629924 0.043 Uiso 1 1 calc R U . . .
C33 C 0.30684(17) 0.12151(14) 0.64710(8) 0.0329(5) Uani 1 1 d . . . . .
C21 C 0.35450(15) -0.00356(13) 0.60034(8) 0.0307(4) Uani 1 1 d . . . . .
C0 C 0.6668(8) 0.5238(6) 0.7066(5) 0.101(4) Uani 0.5 1 d D . P A 2
H0A H 0.631424 0.567472 0.691178 0.121 Uiso 0.5 1 calc R U P A 2
H0B H 0.700414 0.538561 0.740223 0.121 Uiso 0.5 1 calc R U P A 2
C73 C 0.5980(12) 0.4636(6) 0.7133(5) 0.099(5) Uani 0.5 1 d D . P A 2
H73A H 0.631253 0.428006 0.737989 0.118 Uiso 0.5 1 calc R U P A 2
H73B H 0.542626 0.485009 0.729771 0.118 Uiso 0.5 1 calc R U P A 2
C69 C 0.7302(15) 0.5723(6) 0.5913(4) 0.120(7) Uani 0.5 1 d D . P D 2
H69A H 0.787622 0.592916 0.576181 0.144 Uiso 0.5 1 calc R U P D 2
H69B H 0.675584 0.607976 0.584469 0.144 Uiso 0.5 1 calc R U P D 2
C74 C 0.7524(14) 0.5663(5) 0.6431(5) 0.144(8) Uani 0.5 1 d D . P D 2
H74A H 0.717480 0.607517 0.658377 0.173 Uiso 0.5 1 calc R U P D 2
H74B H 0.823062 0.577651 0.649688 0.173 Uiso 0.5 1 calc R U P D 2
C75 C 0.4726(8) 0.4613(8) 0.6456(5) 0.107(4) Uani 0.5 1 d D U P A 2
H75A H 0.459127 0.445951 0.609752 0.161 Uiso 0.5 1 calc R U P A 2
H75B H 0.486432 0.514657 0.647159 0.161 Uiso 0.5 1 calc R U P A 2
H75C H 0.415496 0.450629 0.664008 0.161 Uiso 0.5 1 calc R U P A 2
N5A N 0.5565(4) 0.4209(4) 0.6692(2) 0.0332(16) Uani 0.5 1 d D . P A 2
C1 C 0.8288(5) 0.1336(3) 0.6747(2) 0.0447(13) Uani 0.5 1 d D . P B 1
H1A H 0.830614 0.173263 0.700839 0.054 Uiso 0.5 1 calc R U P B 1
H1B H 0.825876 0.084855 0.691935 0.054 Uiso 0.5 1 calc R U P B 1
C02C C 0.9226(6) 0.2121(6) 0.5301(3) 0.076(2) Uani 0.5 1 d D . P E 2
H02A H 0.949936 0.185441 0.501748 0.092 Uiso 0.5 1 calc R U P E 2
H02B H 0.948935 0.263297 0.530975 0.092 Uiso 0.5 1 calc R U P E 2
C01W C 0.9553(6) 0.1750(4) 0.5787(3) 0.0488(17) Uani 0.5 1 d D . P E 2
H01A H 0.934281 0.122412 0.576966 0.059 Uiso 0.5 1 calc R U P E 2
H01B H 1.027664 0.176110 0.584264 0.059 Uiso 0.5 1 calc R U P E 2
C72 C 0.8965(5) 0.1548(4) 0.6631(3) 0.0449(14) Uani 0.5 1 d D . P B 2
H72A H 0.956739 0.125304 0.671676 0.054 Uiso 0.5 1 calc R U P B 2
H72B H 0.883266 0.182580 0.694238 0.054 Uiso 0.5 1 calc R U P B 2
C6A C 0.8131(5) 0.1027(4) 0.6491(3) 0.0519(14) Uani 0.5 1 d D . P B 2
H6AA H 0.826051 0.073967 0.618280 0.062 Uiso 0.5 1 calc R U P B 2
H6AB H 0.807776 0.067230 0.677487 0.062 Uiso 0.5 1 calc R U P B 2
C70 C 0.7674(12) 0.1561(9) 0.4938(4) 0.076(4) Uani 0.5 1 d . . P F 2
H70A H 0.779069 0.110931 0.514386 0.114 Uiso 0.5 1 calc R U P F 2
H70B H 0.792963 0.149370 0.460573 0.114 Uiso 0.5 1 calc R U P F 2
H70C H 0.696865 0.165904 0.488523 0.114 Uiso 0.5 1 calc R U P F 2
C71 C 0.7956(12) 0.2823(8) 0.4857(6) 0.074(4) Uani 0.5 1 d . . P F 2
H71A H 0.725315 0.286255 0.474870 0.112 Uiso 0.5 1 calc R U P F 2
H71B H 0.831458 0.277323 0.455369 0.112 Uiso 0.5 1 calc R U P F 2
H71C H 0.817711 0.326921 0.504768 0.112 Uiso 0.5 1 calc R U P F 2
C21A C 0.1873(4) 0.1337(3) 0.5139(2) 0.0312(12) Uani 0.410(4) 1 d D . P C 2
H21A H 0.127428 0.112916 0.522440 0.037 Uiso 0.410(4) 1 calc R U P C 2
C00{ C 0.2723(8) 0.1227(5) 0.5481(3) 0.024(2) Uani 0.410(4) 1 d D . P C 2
C17A C 0.3561(4) 0.1574(3) 0.5329(2) 0.0364(13) Uani 0.410(4) 1 d D . P C 2
H17D H 0.415526 0.153048 0.554599 0.044 Uiso 0.410(4) 1 calc R U P C 2
C18A C 0.3568(5) 0.1980(3) 0.4875(2) 0.0423(15) Uani 0.410(4) 1 d D . P C 2
H18D H 0.415650 0.220752 0.479258 0.051 Uiso 0.410(4) 1 calc R U P C 2
C19A C 0.2726(5) 0.2052(4) 0.4548(2) 0.0382(15) Uani 0.410(4) 1 d D . P C 2
H19A H 0.273403 0.231379 0.423424 0.046 Uiso 0.410(4) 1 calc R U P C 2
C20A C 0.1869(5) 0.1739(3) 0.4680(2) 0.0369(14) Uani 0.410(4) 1 d D . P C 2
H20A H 0.127920 0.179528 0.446067 0.044 Uiso 0.410(4) 1 calc R U P C 2
N1 N 0.5641(3) 0.2992(2) 0.55007(14) 0.0586(9) Uani 0.75 1 d . U P A 1
O2 O 0.6173(4) 0.2432(5) 0.5630(3) 0.0581(14) Uani 0.75 1 d D U P A 1
H1 H 0.783(3) 0.335(2) 0.6575(15) 0.063(11) Uiso 1 1 d . . . . .
O3A O 0.6049(12) 0.3555(9) 0.5536(7) 0.088(5) Uani 0.25 1 d D U P A 3
H3AA H 0.616298 0.307973 0.554745 0.132 Uiso 0.25 1 d DR U P A 3
H3AB H 0.570258 0.362323 0.524345 0.132 Uiso 0.25 1 d DR U P A 3
O1A O 0.6258(13) 0.2546(14) 0.5534(9) 0.070(5) Uani 0.25 1 d D U P B 2
H1AA H 0.619933 0.224901 0.527170 0.105 Uiso 0.25 1 d R U P B 2
H1AB H 0.580093 0.240561 0.572050 0.105 Uiso 0.25 1 d R U P B 2
O2A O 0.4780(6) 0.2733(5) 0.5172(4) 0.060(2) Uani 0.25 1 d . U P H 4
H2AA H 0.537527 0.264737 0.530672 0.090 Uiso 0.25 1 d R U P H 4
H2AB H 0.441177 0.256927 0.539942 0.090 Uiso 0.25 1 d R U P H 4
C5A C 0.7156(7) 0.0782(4) 0.6089(3) 0.0582(17) Uani 0.5 1 d . . P B 1
H5AA H 0.659242 0.085811 0.583367 0.087 Uiso 0.5 1 calc R U P B 1
H5AB H 0.771595 0.060922 0.591758 0.087 Uiso 0.5 1 calc R U P B 1
H5AC H 0.699109 0.041010 0.633898 0.087 Uiso 0.5 1 calc R U P B 1
N2 N 0.7389(15) 0.1439(11) 0.6336(9) 0.041(3) Uani 0.5 1 d . . P B 1
C5 C 0.6681(12) 0.1632(7) 0.6778(6) 0.048(3) Uani 0.5 1 d . . P B 1
H5A H 0.688254 0.210553 0.693972 0.071 Uiso 0.5 1 calc R U P B 1
H5B H 0.600250 0.167054 0.662336 0.071 Uiso 0.5 1 calc R U P B 1
H5C H 0.673044 0.123807 0.703629 0.071 Uiso 0.5 1 calc R U P B 1

loop_
_atom_site_aniso_label
_atom_site_aniso_U_11
_atom_site_aniso_U_22
_atom_site_aniso_U_33
_atom_site_aniso_U_23
_atom_site_aniso_U_13
_atom_site_aniso_U_12
Zn1 0.04384(17) 0.03214(15) 0.03507(15) 0.00032(11) 0.00334(11) -0.00208(11)
Zn2 0.03454(15) 0.04019(16) 0.04082(16) 0.00627(12) 0.00509(11) 0.00864(11)
O3 0.0424(18) 0.058(2) 0.0555(17) 0.0000(15) -0.0128(14) 0.0108(15)
O1 0.0376(9) 0.0344(9) 0.0418(10) -0.0014(7) -0.0020(7) 0.0050(7)
N7 0.082(8) 0.095(9) 0.125(9) 0.021(7) 0.016(6) 0.027(6)
N5 0.0586(15) 0.0547(14) 0.0468(13) 0.0041(11) 0.0062(11) -0.0070(12)
N6 0.0621(16) 0.0455(13) 0.0540(14) -0.0058(11) 0.0020(12) 0.0059(11)
N3 0.0500(12) 0.0338(10) 0.0335(10) 0.0024(8) 0.0066(9) 0.0084(9)
N2B 0.046(7) 0.049(4) 0.039(4) 0.016(3) 0.026(5) 0.003(4)
N4 0.0664(16) 0.0416(12) 0.0423(12) 0.0001(10) -0.0005(11) -0.0043(11)
C45 0.0351(11) 0.0385(12) 0.0290(10) 0.0052(9) 0.0001(9) -0.0032(9)
C62 0.0412(12) 0.0395(12) 0.0283(10) 0.0003(9) 0.0050(9) 0.0118(10)
C58 0.0420(13) 0.0416(13) 0.0363(12) 0.0038(10) 0.0108(10) 0.0101(10)
C56 0.0459(13) 0.0403(13) 0.0330(11) -0.0006(10) -0.0061(10) 0.0033(11)
C61 0.0532(15) 0.0434(13) 0.0299(11) -0.0001(10) -0.0002(10) 0.0174(12)
C60 0.0717(18) 0.0414(14) 0.0289(11) 0.0068(10) 0.0131(12) 0.0191(13)
C52 0.0457(14) 0.0447(14) 0.0361(12) -0.0015(10) 0.0061(10) -0.0033(11)
C32 0.0307(11) 0.080(2) 0.0252(11) -0.0054(11) 0.0027(9) -0.0041(12)
C31 0.0322(11) 0.0653(17) 0.0311(11) -0.0053(11) 0.0097(9) -0.0001(11)
C38 0.0310(11) 0.0358(12) 0.0480(14) -0.0019(10) 0.0022(10) -0.0059(9)
C63 0.0352(12) 0.0350(12) 0.0417(13) 0.0011(10) -0.0037(10) 0.0032(9)
C46 0.0384(12) 0.0473(14) 0.0336(11) 0.0072(10) -0.0008(9) -0.0067(10)
N8 0.089(2) 0.0492(14) 0.0415(13) 0.0037(11) 0.0059(13) 0.0104(14)
C59 0.0564(16) 0.0422(14) 0.0398(13) 0.0065(11) 0.0204(12) 0.0099(12)
C29 0.0587(16) 0.0438(14) 0.0320(12) -0.0052(10) -0.0001(11) -0.0162(12)
C28 0.0581(16) 0.0410(13) 0.0264(11) -0.0055(9) 0.0093(10) -0.0125(11)
C25 0.0426(14) 0.0505(15) 0.0478(15) 0.0032(12) 0.0026(11) 0.0106(12)
C39 0.031(2) 0.028(3) 0.026(2) -0.006(2) 0.0077(18) 0.001(3)
C36 0.0506(15) 0.0579(17) 0.0401(13) -0.0170(12) 0.0108(11) -0.0187(13)
C55 0.0486(15) 0.0371(13) 0.0499(15) 0.0016(11) -0.0152(12) -0.0005(11)
C26 0.0417(14) 0.0675(18) 0.0356(12) 0.0062(12) 0.0117(10) 0.0207(13)
C20 0.0555(16) 0.0385(13) 0.0440(14) 0.0042(11) 0.0046(12) 0.0024(11)
C47 0.0475(14) 0.0579(17) 0.0328(12) 0.0043(11) -0.0049(10) -0.0164(13)
C24 0.0380(13) 0.0346(13) 0.079(2) -0.0050(13) 0.0181(13) 0.0056(10)
C64 0.0432(14) 0.0440(14) 0.0471(14) -0.0077(11) -0.0039(11) 0.0084(11)
C40 0.039(2) 0.035(2) 0.0287(18) -0.0022(15) 0.0075(15) -0.0032(16)
C68 0.0491(15) 0.0421(14) 0.0505(15) 0.0059(12) -0.0066(12) 0.0056(12)
C41 0.039(2) 0.051(2) 0.0271(18) -0.0011(16) 0.0064(15) 0.0028(18)
C48 0.0605(17) 0.0523(16) 0.0367(13) -0.0060(12) 0.0048(12) -0.0207(14)
C42 0.061(3) 0.058(4) 0.032(2) 0.009(2) 0.011(3) 0.018(3)
C50 0.0482(15) 0.0489(15) 0.0430(14) -0.0082(12) -0.0070(11) 0.0038(12)
C43 0.117(6) 0.040(3) 0.049(3) 0.010(2) 0.025(4) 0.028(3)
C22 0.0615(18) 0.0396(14) 0.082(2) 0.0138(14) 0.0471(17) 0.0110(13)
C34 0.0470(15) 0.082(2) 0.0454(15) -0.0295(15) -0.0058(12) 0.0247(15)
C19 0.0610(18) 0.0640(19) 0.0387(14) 0.0009(13) -0.0003(13) -0.0111(15)
C37 0.0403(14) 0.0508(16) 0.0552(16) -0.0074(13) -0.0045(12) -0.0157(12)
C54 0.0408(14) 0.0435(15) 0.071(2) 0.0097(14) -0.0032(13) -0.0042(11)
C66 0.0562(18) 0.0431(16) 0.085(2) -0.0178(16) -0.0244(17) 0.0201(14)
C67 0.0598(18) 0.0427(15) 0.067(2) 0.0024(14) -0.0195(15) 0.0126(13)
C53 0.0529(16) 0.0588(18) 0.0521(16) 0.0041(14) 0.0138(13) -0.0055(14)
C35 0.0519(17) 0.082(2) 0.0537(17) -0.0354(17) 0.0074(14) 0.0120(16)
C65 0.0515(16) 0.0555(18) 0.0653(19) -0.0232(15) -0.0055(14) 0.0138(14)
B2 0.0294(11) 0.0431(14) 0.0246(11) 0.0002(10) 0.0054(9) 0.0050(10)
B1 0.0341(12) 0.0356(13) 0.0280(11) 0.0036(10) -0.0002(9) 0.0043(10)
C49 0.0580(17) 0.0486(16) 0.0515(16) -0.0120(13) 0.0029(13) -0.0005(13)
C16 0.0632(19) 0.0549(17) 0.0429(15) -0.0011(13) -0.0016(13) -0.0044(14)
C7 0.0371(13) 0.0466(15) 0.0613(17) -0.0073(13) -0.0006(12) 0.0057(11)
C6B 0.079(9) 0.083(9) 0.054(7) 0.032(6) 0.004(6) -0.030(6)
C23 0.078(2) 0.0544(19) 0.120(3) 0.024(2) 0.073(2) 0.0254(17)
C13 0.042(3) 0.033(3) 0.052(5) 0.017(3) -0.010(3) -0.001(2)
C18 0.077(2) 0.092(3) 0.0454(17) -0.0049(17) 0.0223(16) -0.024(2)
C12 0.063(4) 0.048(4) 0.078(6) -0.008(4) 0.034(5) 0.025(4)
C3 0.053(4) 0.038(4) 0.035(3) -0.004(3) 0.011(2) 0.010(3)
C10 0.056(4) 0.044(4) 0.051(4) 0.000(3) 0.022(3) 0.017(3)
C8 0.094(7) 0.052(5) 0.040(6) 0.000(4) -0.014(4) -0.029(4)
C15 0.113(4) 0.076(3) 0.108(4) 0.014(2) 0.067(3) -0.010(3)
C17 0.093(3) 0.111(4) 0.145(5) 0.081(4) -0.024(3) 0.002(3)
C44 0.104(5) 0.035(3) 0.036(2) -0.0015(19) 0.023(3) 0.015(3)
C11 0.063(4) 0.030(3) 0.042(3) -0.001(2) 0.022(3) 0.008(3)
C2 0.065(4) 0.034(3) 0.033(3) 0.003(2) 0.012(3) 0.013(3)
C9 0.094(9) 0.065(6) 0.062(7) 0.015(5) -0.003(6) -0.027(7)
C14 0.027(3) 0.084(6) 0.088(6) -0.013(5) 0.007(3) 0.005(3)
C5B 0.056(4) 0.039(3) 0.048(3) -0.005(2) 0.007(3) -0.009(3)
C4 0.083(5) 0.041(3) 0.034(3) -0.020(3) 0.001(3) 0.021(3)
C57 0.0384(12) 0.0342(11) 0.0264(10) 0.0005(8) 0.0078(8) 0.0107(9)
C51 0.0355(11) 0.0328(11) 0.0269(10) 0.0034(8) -0.0040(8) 0.0060(9)
C27 0.0297(10) 0.0354(11) 0.0256(10) 0.0000(8) 0.0048(8) 0.0084(8)
C30 0.0326(11) 0.0354(12) 0.0399(12) -0.0009(9) 0.0052(9) 0.0022(9)
C33 0.0321(11) 0.0401(12) 0.0277(10) -0.0004(9) 0.0086(8) 0.0019(9)
C21 0.0247(9) 0.0383(11) 0.0293(10) -0.0091(9) 0.0027(8) -0.0009(8)
C0 0.103(8) 0.070(7) 0.128(10) -0.056(7) -0.001(7) 0.019(6)
C73 0.179(16) 0.065(7) 0.062(7) -0.001(5) 0.064(9) 0.006(8)
C69 0.27(2) 0.058(7) 0.039(5) -0.009(5) 0.046(9) -0.059(9)
C74 0.244(18) 0.036(5) 0.121(11) 0.022(6) -0.137(11) -0.038(7)
C75 0.068(7) 0.156(11) 0.103(8) 0.010(8) 0.035(6) 0.060(7)
N5A 0.023(3) 0.048(4) 0.031(2) -0.001(2) 0.010(2) 0.009(2)
C1 0.068(4) 0.033(3) 0.032(3) 0.005(2) 0.001(3) -0.003(3)
C02C 0.074(5) 0.098(7) 0.062(5) -0.019(5) 0.030(4) 0.014(5)
C01W 0.054(4) 0.038(4) 0.056(4) -0.009(3) 0.015(3) 0.011(3)
C72 0.052(4) 0.040(3) 0.042(4) 0.014(3) 0.004(3) 0.008(3)
C6A 0.053(3) 0.040(3) 0.064(4) 0.016(3) 0.015(3) 0.009(3)
C70 0.127(13) 0.070(8) 0.035(6) -0.025(5) 0.029(7) -0.036(7)
C71 0.126(12) 0.044(4) 0.056(7) 0.005(4) 0.024(8) -0.004(7)
C21A 0.032(3) 0.030(3) 0.032(3) -0.002(2) 0.000(2) 0.002(2)
C00{ 0.033(4) 0.019(5) 0.021(3) -0.010(3) 0.002(2) 0.000(3)
C17A 0.039(3) 0.035(3) 0.034(3) 0.000(2) 0.002(2) 0.000(2)
C18A 0.052(4) 0.035(3) 0.041(3) 0.000(2) 0.012(3) -0.008(3)
C19A 0.057(4) 0.031(3) 0.026(3) 0.003(2) 0.001(3) -0.006(3)
C20A 0.050(4) 0.025(3) 0.033(3) 0.000(2) -0.007(3) 0.003(2)
N1 0.0474(18) 0.064(2) 0.0590(19) 0.0088(17) -0.0185(15) -0.0136(16)
O2 0.054(2) 0.054(2) 0.063(3) 0.0060(18) -0.0109(18) -0.0174(16)
O3A 0.075(8) 0.059(7) 0.121(9) 0.028(6) -0.039(7) -0.006(7)
O1A 0.067(7) 0.059(8) 0.080(9) -0.025(7) -0.014(7) -0.003(6)
O2A 0.033(4) 0.057(5) 0.083(6) 0.007(4) -0.023(4) 0.001(3)
C5A 0.074(5) 0.049(4) 0.050(3) 0.009(3) -0.002(3) -0.022(4)
N2 0.046(7) 0.033(3) 0.050(6) 0.000(3) 0.031(4) -0.007(3)
C5 0.061(6) 0.048(5) 0.036(5) 0.000(4) 0.017(4) 0.019(5)

loop_
_atom_type_symbol
_atom_type_description
_atom_type_scat_dispersion_real
_atom_type_scat_dispersion_imag
_atom_type_scat_source
C C 0.0033 0.0016 'International Tables Vol C Tables 4.2.6.8 and 6.1.1.4'
H H 0.0000 0.0000 'International Tables Vol C Tables 4.2.6.8 and 6.1.1.4'
B B 0.0013 0.0007 'International Tables Vol C Tables 4.2.6.8 and 6.1.1.4'
N N 0.0061 0.0033 'International Tables Vol C Tables 4.2.6.8 and 6.1.1.4'
O O 0.0106 0.0060 'International Tables Vol C Tables 4.2.6.8 and 6.1.1.4'
Zn Zn 0.2839 1.4301 'International Tables Vol C Tables 4.2.6.8 and 6.1.1.4'

loop_
_geom_angle_atom_site_label_1
_geom_angle_atom_site_label_2
_geom_angle_atom_site_label_3
_geom_angle
_geom_angle_site_symmetry_1
_geom_angle_site_symmetry_3
_geom_angle_publ_flag
O1 Zn1 N3 95.81(8) . . y
O1 Zn1 N2B 115.0(6) . . y
O1 Zn1 N4 127.85(9) . . y
O1 Zn1 O2 95.8(3) . . y
O1 Zn1 O1A 94.2(8) . . y
O1 Zn1 N2 119.0(6) . . y
N2B Zn1 N3 86.0(5) . . y
N4 Zn1 N3 81.45(9) . . y
N4 Zn1 N2B 116.7(6) . . y
O2 Zn1 N3 168.2(3) . . y
O2 Zn1 N4 93.2(3) . . y
O2 Zn1 N2 92.4(6) . . y
O1A Zn1 N3 167.5(8) . . y
O1A Zn1 N2B 96.6(9) . . y
O1A Zn1 N4 86.5(8) . . y
N2 Zn1 N3 79.9(6) . . y
N2 Zn1 N4 111.7(6) . . y
O3 Zn2 N7 89.6(4) . . y
O3 Zn2 N5 89.70(18) . . y
O3 Zn2 N6 161.42(15) . . y
O1 Zn2 O3 97.33(14) . . y
O1 Zn2 N7 116.1(3) . . y
O1 Zn2 N5 117.65(10) . . y
O1 Zn2 N6 101.18(9) . . y
O1 Zn2 N5A 115.70(18) . . y
O1 Zn2 O3A 86.1(4) . . y
N7 Zn2 N6 83.7(4) . . y
N5 Zn2 N7 125.9(3) . . y
N5 Zn2 N6 80.37(10) . . y
N5A Zn2 N5 125.67(19) . . y
N5A Zn2 N6 80.2(2) . . y
O3A Zn2 N5 88.5(6) . . y
O3A Zn2 N6 168.6(5) . . y
N1 O3 Zn2 128.6(3) . . ?
Zn1 O1 H1 116(3) . . ?
Zn2 O1 Zn1 129.50(10) . . ?
Zn2 O1 H1 109(3) . . ?
C10 N7 Zn2 106.3(7) . . ?
C15 N7 Zn2 108.6(7) . . ?
C15 N7 C10 112.6(10) . . ?
C14 N7 Zn2 115.7(9) . . ?
C14 N7 C10 109.9(9) . . ?
C14 N7 C15 104.0(10) . . ?
C13 N5 Zn2 104.9(3) . . ?
C18 N5 Zn2 107.9(2) . . ?
C18 N5 C13 105.4(4) . . ?
C17 N5 Zn2 112.5(3) . . ?
C17 N5 C13 117.3(4) . . ?
C17 N5 C18 108.4(4) . . ?
C69 N5 Zn2 113.9(4) . . ?
C69 N5 C18 115.7(8) . . ?
C69 N5 C17 98.2(9) . . ?
C16 N6 Zn2 115.65(19) . . ?
C16 N6 C11 102.5(3) . . ?
C16 N6 C74 101.7(7) . . ?
C12 N6 Zn2 103.9(5) . . ?
C12 N6 C16 118.2(5) . . ?
C12 N6 C11 112.7(4) . . ?
C11 N6 Zn2 103.3(3) . . ?
C0 N6 Zn2 111.0(5) . . ?
C0 N6 C16 118.6(6) . . ?
C0 N6 C74 102.9(10) . . ?
C74 N6 Zn2 104.5(4) . . ?
C7 N3 Zn1 116.16(16) . . ?
C7 N3 C3 99.6(3) . . ?
C7 N3 C72 102.9(3) . . ?
C3 N3 Zn1 106.4(3) . . ?
C2 N3 Zn1 109.3(3) . . ?
C2 N3 C7 116.0(3) . . ?
C2 N3 C3 108.2(4) . . ?
C01W N3 Zn1 106.1(3) . . ?
C01W N3 C7 119.2(4) . . ?
C01W N3 C72 111.3(4) . . ?
C72 N3 Zn1 99.3(3) . . ?
C6B N2B Zn1 109.1(14) . . ?
C6B N2B C5B 101.7(15) . . ?
C6B N2B C6A 127.9(19) . . ?
C5B N2B Zn1 109.5(11) . . ?
C6A N2B Zn1 103.1(10) . . ?
C6A N2B C5B 104.8(14) . . ?
C8 N4 Zn1 114.6(7) . . ?
C9 N4 Zn1 108.7(9) . . ?
C9 N4 C8 108.5(7) . . ?
C9 N4 C4 113.6(8) . . ?
C4 N4 Zn1 105.7(3) . . ?
C4 N4 C8 105.9(7) . . ?
C02C N4 Zn1 104.8(3) . . ?
C02C N4 C71 104.6(8) . . ?
C70 N4 Zn1 113.6(6) . . ?
C70 N4 C02C 117.9(8) . . ?
C70 N4 C71 107.1(8) . . ?
C71 N4 Zn1 108.1(6) . . ?
C46 C45 C50 114.3(2) . . ?
C46 C45 B1 126.6(2) . . ?
C50 C45 B1 119.1(2) . . ?
C61 C62 H62 118.9 . . ?
C57 C62 H62 118.9 . . ?
C57 C62 C61 122.3(3) . . ?
C59 C58 H58 118.7 . . ?
C59 C58 C57 122.7(3) . . ?
C57 C58 H58 118.7 . . ?
C55 C56 H56 118.5 . . ?
C55 C56 C51 122.9(3) . . ?
C51 C56 H56 118.5 . . ?
C62 C61 H61 120.0 . . ?
C60 C61 C62 120.1(3) . . ?
C60 C61 H61 120.0 . . ?
C61 C60 H60 120.3 . . ?
C61 C60 C59 119.4(2) . . ?
C59 C60 H60 120.3 . . ?
C53 C52 H52 118.8 . . ?
C53 C52 C51 122.5(3) . . ?
C51 C52 H52 118.8 . . ?
C31 C32 H32 118.1 . . ?
C31 C32 C27 123.9(2) . . ?
C27 C32 H32 118.1 . . ?
C32 C31 H31 119.8 . . ?
C30 C31 C32 120.3(2) . . ?
C30 C31 H31 119.8 . . ?
C37 C38 H38 118.8 . . ?
C33 C38 H38 118.8 . . ?
C33 C38 C37 122.4(2) . . ?
C64 C63 C68 115.2(2) . . ?
C64 C63 B1 124.4(2) . . ?
C68 C63 B1 120.2(2) . . ?
C45 C46 H46 118.6 . . ?
C47 C46 C45 122.9(3) . . ?
C47 C46 H46 118.6 . . ?
C58 C59 C60 119.8(3) . . ?
C58 C59 H59 120.1 . . ?
C60 C59 H59 120.1 . . ?
C28 C29 H29 119.7 . . ?
C30 C29 H29 119.7 . . ?
C30 C29 C28 120.6(2) . . ?
C29 C28 H28 118.3 . . ?
C29 C28 C27 123.4(2) . . ?
C27 C28 H28 118.3 . . ?
C26 C25 H25 120.1 . . ?
C24 C25 H25 120.1 . . ?
C24 C25 C26 119.8(3) . . ?
C40 C39 B2 125.4(5) . . ?
C44 C39 C40 114.7(5) . . ?
C44 C39 B2 119.9(4) . . ?
C37 C36 H36 120.5 . . ?
C35 C36 H36 120.5 . . ?
C35 C36 C37 119.0(3) . . ?
C56 C55 H55 119.7 . . ?
C54 C55 C56 120.6(3) . . ?
C54 C55 H55 119.7 . . ?
C25 C26 H26 117.9 . . ?
C25 C26 C21 124.1(2) . . ?
C21 C26 H26 117.9 . . ?
N8 C20 C19 179.7(4) . . ?
C46 C47 H47 119.7 . . ?
C48 C47 C46 120.7(3) . . ?
C48 C47 H47 119.7 . . ?
C25 C24 H24 120.8 . . ?
C23 C24 C25 118.4(3) . . ?
C23 C24 H24 120.8 . . ?
C63 C64 H64 118.7 . . ?
C63 C64 C65 122.6(3) . . ?
C65 C64 H64 118.7 . . ?
C39 C40 H40 118.2 . . ?
C39 C40 C41 123.6(4) . . ?
C41 C40 H40 118.2 . . ?
C63 C68 H68 118.7 . . ?
C67 C68 C63 122.6(3) . . ?
C67 C68 H68 118.7 . . ?
C40 C41 H41 120.1 . . ?
C42 C41 C40 119.9(4) . . ?
C42 C41 H41 120.1 . . ?
C47 C48 H48 120.7 . . ?
C47 C48 C49 118.7(3) . . ?
C49 C48 H48 120.7 . . ?
C41 C42 H42 120.5 . . ?
C43 C42 C41 119.0(5) . . ?
C43 C42 H42 120.5 . . ?
C45 C50 H50 118.2 . . ?
C49 C50 C45 123.5(3) . . ?
C49 C50 H50 118.2 . . ?
C42 C43 H43 119.7 . . ?
C42 C43 C44 120.7(5) . . ?
C44 C43 H43 119.7 . . ?
C23 C22 H22 118.6 . . ?
C21 C22 H22 118.6 . . ?
C21 C22 C23 122.7(3) . . ?
C35 C34 H34 118.3 . . ?
C35 C34 C33 123.4(3) . . ?
C33 C34 H34 118.3 . . ?
C20 C19 H19B 109.5 . . ?
C20 C19 H19C 109.5 . . ?
C20 C19 H19D 109.5 . . ?
H19B C19 H19C 109.5 . . ?
H19B C19 H19D 109.5 . . ?
H19C C19 H19D 109.5 . . ?
C38 C37 H37 119.7 . . ?
C36 C37 C38 120.5(3) . . ?
C36 C37 H37 119.7 . . ?
C55 C54 H54 120.6 . . ?
C55 C54 C53 118.7(3) . . ?
C53 C54 H54 120.6 . . ?
C67 C66 H66 120.3 . . ?
C67 C66 C65 119.4(3) . . ?
C65 C66 H66 120.3 . . ?
C68 C67 H67 119.9 . . ?
C66 C67 C68 120.2(3) . . ?
C66 C67 H67 119.9 . . ?
C52 C53 H53 119.9 . . ?
C54 C53 C52 120.3(3) . . ?
C54 C53 H53 119.9 . . ?
C36 C35 C34 119.9(3) . . ?
C36 C35 H35 120.1 . . ?
C34 C35 H35 120.1 . . ?
C64 C65 H65 120.1 . . ?
C66 C65 C64 119.8(3) . . ?
C66 C65 H65 120.1 . . ?
C39 B2 C27 107.2(3) . . ?
C39 B2 C33 115.6(3) . . ?
C39 B2 C21 108.1(3) . . ?
C27 B2 C00{ 114.8(4) . . ?
C33 B2 C27 109.16(17) . . ?
C33 B2 C00{ 100.9(3) . . ?
C21 B2 C27 107.43(19) . . ?
C21 B2 C33 109.05(18) . . ?
C21 B2 C00{ 115.2(4) . . ?
C45 B1 C63 112.83(19) . . ?
C45 B1 C57 105.26(19) . . ?
C45 B1 C51 110.89(19) . . ?
C63 B1 C57 112.52(19) . . ?
C51 B1 C63 104.43(19) . . ?
C51 B1 C57 111.06(19) . . ?
C48 C49 C50 120.0(3) . . ?
C48 C49 H49 120.0 . . ?
C50 C49 H49 120.0 . . ?
N6 C16 H16A 109.5 . . ?
N6 C16 H16B 109.5 . . ?
N6 C16 H16C 109.5 . . ?
H16A C16 H16B 109.5 . . ?
H16A C16 H16C 109.5 . . ?
H16B C16 H16C 109.5 . . ?
N3 C7 H7A 109.5 . . ?
N3 C7 H7B 109.5 . . ?
N3 C7 H7C 109.5 . . ?
H7A C7 H7B 109.5 . . ?
H7A C7 H7C 109.5 . . ?
H7B C7 H7C 109.5 . . ?
N2B C6B H6BA 109.5 . . ?
N2B C6B H6BB 109.5 . . ?
N2B C6B H6BC 109.5 . . ?
H6BA C6B H6BB 109.5 . . ?
H6BA C6B H6BC 109.5 . . ?
H6BB C6B H6BC 109.5 . . ?
C24 C23 C22 121.1(3) . . ?
C24 C23 H23 119.5 . . ?
C22 C23 H23 119.5 . . ?
N5 C13 H13A 109.5 . . ?
N5 C13 H13B 109.5 . . ?
H13A C13 H13B 108.0 . . ?
C12 C13 N5 110.9(7) . . ?
C12 C13 H13A 109.5 . . ?
C12 C13 H13B 109.5 . . ?
N5 C18 H18A 109.5 . . ?
N5 C18 H18B 109.5 . . ?
N5 C18 H18C 109.5 . . ?
H18A C18 H18B 109.5 . . ?
H18A C18 H18C 109.5 . . ?
H18B C18 H18C 109.5 . . ?
N6 C12 C13 104.6(5) . . ?
N6 C12 H12A 110.8 . . ?
N6 C12 H12B 110.8 . . ?
C13 C12 H12A 110.8 . . ?
C13 C12 H12B 110.8 . . ?
H12A C12 H12B 108.9 . . ?
N3 C3 H3A 110.6 . . ?
N3 C3 H3B 110.6 . . ?
N3 C3 C4 105.9(5) . . ?
H3A C3 H3B 108.7 . . ?
C4 C3 H3A 110.6 . . ?
C4 C3 H3B 110.6 . . ?
N7 C10 H10A 109.8 . . ?
N7 C10 H10B 109.8 . . ?
H10A C10 H10B 108.3 . . ?
C11 C10 N7 109.2(7) . . ?
C11 C10 H10A 109.8 . . ?
C11 C10 H10B 109.8 . . ?
N4 C8 H8A 109.5 . . ?
N4 C8 H8B 109.5 . . ?
N4 C8 H8C 109.5 . . ?
H8A C8 H8B 109.5 . . ?
H8A C8 H8C 109.5 . . ?
H8B C8 H8C 109.5 . . ?
N7 C15 H15A 109.5 . . ?
N7 C15 H15B 109.5 . . ?
N7 C15 H15C 109.5 . . ?
H15D C15 H15E 109.5 . . ?
H15D C15 H15F 109.5 . . ?
H15E C15 H15F 109.5 . . ?
H15A C15 H15B 109.5 . . ?
H15A C15 H15C 109.5 . . ?
H15B C15 H15C 109.5 . . ?
N5A C15 H15D 109.5 . . ?
N5A C15 H15E 109.5 . . ?
N5A C15 H15F 109.5 . . ?
N5 C17 H17A 109.5 . . ?
N5 C17 H17B 109.5 . . ?
N5 C17 H17C 109.5 . . ?
H17A C17 H17B 109.5 . . ?
H17A C17 H17C 109.5 . . ?
H17B C17 H17C 109.5 . . ?
C39 C44 C43 122.2(5) . . ?
C39 C44 H44 118.9 . . ?
C43 C44 H44 118.9 . . ?
N6 C11 H11A 110.0 . . ?
N6 C11 H11B 110.0 . . ?
C10 C11 N6 108.6(5) . . ?
C10 C11 H11A 110.0 . . ?
C10 C11 H11B 110.0 . . ?
H11A C11 H11B 108.3 . . ?
N3 C2 H2A 110.5 . . ?
N3 C2 H2B 110.5 . . ?
N3 C2 C1 106.3(5) . . ?
H2A C2 H2B 108.7 . . ?
C1 C2 H2A 110.5 . . ?
C1 C2 H2B 110.5 . . ?
N4 C9 H9A 109.5 . . ?
N4 C9 H9B 109.5 . . ?
N4 C9 H9C 109.5 . . ?
H9A C9 H9B 109.5 . . ?
H9A C9 H9C 109.5 . . ?
H9B C9 H9C 109.5 . . ?
N7 C14 H14A 109.5 . . ?
N7 C14 H14B 109.5 . . ?
N7 C14 H14C 109.5 . . ?
H14A C14 H14B 109.5 . . ?
H14A C14 H14C 109.5 . . ?
H14B C14 H14C 109.5 . . ?
N2B C5B H5BA 109.5 . . ?
N2B C5B H5BB 109.5 . . ?
N2B C5B H5BC 109.5 . . ?
H5BA C5B H5BB 109.5 . . ?
H5BA C5B H5BC 109.5 . . ?
H5BB C5B H5BC 109.5 . . ?
N4 C4 C3 107.4(4) . . ?
N4 C4 H4A 110.2 . . ?
N4 C4 H4B 110.2 . . ?
C3 C4 H4A 110.2 . . ?
C3 C4 H4B 110.2 . . ?
H4A C4 H4B 108.5 . . ?
C62 C57 C58 115.7(2) . . ?
C62 C57 B1 124.7(2) . . ?
C58 C57 B1 119.4(2) . . ?
C56 C51 B1 120.3(2) . . ?
C52 C51 C56 115.1(2) . . ?
C52 C51 B1 124.6(2) . . ?
C32 C27 B2 123.1(2) . . ?
C28 C27 C32 113.7(2) . . ?
C28 C27 B2 123.04(19) . . ?
C31 C30 C29 118.1(2) . . ?
C31 C30 H30 120.9 . . ?
C29 C30 H30 120.9 . . ?
C38 C33 C34 114.9(2) . . ?
C38 C33 B2 124.1(2) . . ?
C34 C33 B2 121.0(2) . . ?
C26 C21 B2 121.5(2) . . ?
C22 C21 C26 113.8(2) . . ?
C22 C21 B2 124.6(2) . . ?
N6 C0 H0A 110.0 . . ?
N6 C0 H0B 110.0 . . ?
N6 C0 C73 108.5(8) . . ?
H0A C0 H0B 108.4 . . ?
C73 C0 H0A 110.0 . . ?
C73 C0 H0B 110.0 . . ?
C0 C73 H73A 107.3 . . ?
C0 C73 H73B 107.3 . . ?
H73A C73 H73B 106.9 . . ?
N5A C73 C0 120.2(9) . . ?
N5A C73 H73A 107.3 . . ?
N5A C73 H73B 107.3 . . ?
N5 C69 H69A 108.8 . . ?
N5 C69 H69B 108.8 . . ?
H69A C69 H69B 107.6 . . ?
C74 C69 N5 114.0(9) . . ?
C74 C69 H69A 108.8 . . ?
C74 C69 H69B 108.8 . . ?
N6 C74 H74A 106.0 . . ?
N6 C74 H74B 106.0 . . ?
C69 C74 N6 125.4(8) . . ?
C69 C74 H74A 106.0 . . ?
C69 C74 H74B 106.0 . . ?
H74A C74 H74B 106.3 . . ?
H75A C75 H75B 109.5 . . ?
H75A C75 H75C 109.5 . . ?
H75B C75 H75C 109.5 . . ?
N5A C75 H75A 109.5 . . ?
N5A C75 H75B 109.5 . . ?
N5A C75 H75C 109.5 . . ?
C15 N5A Zn2 108.4(4) . . ?
C73 N5A Zn2 105.6(6) . . ?
C73 N5A C15 98.4(6) . . ?
C75 N5A Zn2 110.0(6) . . ?
C75 N5A C15 124.6(8) . . ?
C75 N5A C73 107.7(9) . . ?
C2 C1 H1A 110.7 . . ?
C2 C1 H1B 110.7 . . ?
C2 C1 N2 105.0(8) . . ?
H1A C1 H1B 108.8 . . ?
N2 C1 H1A 110.7 . . ?
N2 C1 H1B 110.7 . . ?
N4 C02C H02A 108.9 . . ?
N4 C02C H02B 108.9 . . ?
H02A C02C H02B 107.7 . . ?
C01W C02C N4 113.3(7) . . ?
C01W C02C H02A 108.9 . . ?
C01W C02C H02B 108.9 . . ?
N3 C01W C02C 110.9(5) . . ?
N3 C01W H01A 109.5 . . ?
N3 C01W H01B 109.5 . . ?
C02C C01W H01A 109.5 . . ?
C02C C01W H01B 109.5 . . ?
H01A C01W H01B 108.0 . . ?
N3 C72 H72A 108.6 . . ?
N3 C72 H72B 108.6 . . ?
H72A C72 H72B 107.6 . . ?
C6A C72 N3 114.5(5) . . ?
C6A C72 H72A 108.6 . . ?
C6A C72 H72B 108.6 . . ?
N2B C6A C72 111.3(10) . . ?
N2B C6A H6AA 109.4 . . ?
N2B C6A H6AB 109.4 . . ?
C72 C6A H6AA 109.4 . . ?
C72 C6A H6AB 109.4 . . ?
H6AA C6A H6AB 108.0 . . ?
N4 C70 H70A 109.5 . . ?
N4 C70 H70B 109.5 . . ?
N4 C70 H70C 109.5 . . ?
H70A C70 H70B 109.5 . . ?
H70A C70 H70C 109.5 . . ?
H70B C70 H70C 109.5 . . ?
N4 C71 H71A 109.5 . . ?
N4 C71 H71B 109.5 . . ?
N4 C71 H71C 109.5 . . ?
H71A C71 H71B 109.5 . . ?
H71A C71 H71C 109.5 . . ?
H71B C71 H71C 109.5 . . ?
C00{ C21A H21A 118.4 . . ?
C20A C21A H21A 118.4 . . ?
C20A C21A C00{ 123.2(6) . . ?
C21A C00{ B2 122.2(7) . . ?
C17A C00{ B2 123.4(7) . . ?
C17A C00{ C21A 114.0(6) . . ?
C00{ C17A H17D 118.3 . . ?
C18A C17A C00{ 123.5(6) . . ?
C18A C17A H17D 118.3 . . ?
C17A C18A H18D 119.9 . . ?
C19A C18A C17A 120.2(6) . . ?
C19A C18A H18D 119.9 . . ?
C18A C19A H19A 120.3 . . ?
C18A C19A C20A 119.4(5) . . ?
C20A C19A H19A 120.3 . . ?
C21A C20A H20A 120.2 . . ?
C19A C20A C21A 119.7(5) . . ?
C19A C20A H20A 120.2 . . ?
O2 N1 O3 130.3(4) . . ?
N1 O2 Zn1 129.4(5) . . ?
Zn2 O3A H3AA 115.0 . . ?
Zn2 O3A H3AB 140.5 . . ?
H3AA O3A H3AB 104.5 . . ?
Zn1 O1A H1AA 109.1 . . ?
Zn1 O1A H1AB 109.9 . . ?
H1AA O1A H1AB 104.5 . . ?
H2AA O2A H2AB 104.5 . . ?
H5AA C5A H5AB 109.5 . . ?
H5AA C5A H5AC 109.5 . . ?
H5AB C5A H5AC 109.5 . . ?
N2 C5A H5AA 109.5 . . ?
N2 C5A H5AB 109.5 . . ?
N2 C5A H5AC 109.5 . . ?
C1 N2 Zn1 107.8(10) . . ?
C1 N2 C5 91.2(13) . . ?
C5A N2 Zn1 121.3(14) . . ?
C5A N2 C1 110.7(15) . . ?
C5A N2 C5 113.2(14) . . ?
C5 N2 Zn1 108.4(11) . . ?
N2 C5 H5A 109.5 . . ?
N2 C5 H5B 109.5 . . ?
N2 C5 H5C 109.5 . . ?
H5A C5 H5B 109.5 . . ?
H5A C5 H5C 109.5 . . ?
H5B C5 H5C 109.5 . . ?

loop_
_geom_bond_atom_site_label_1
_geom_bond_atom_site_label_2
_geom_bond_distance
_geom_bond_site_symmetry_2
_geom_bond_publ_flag
Zn1 O1 1.9525(18) . y
Zn1 N3 2.229(2) . y
Zn1 N2B 2.20(2) . y
Zn1 N4 2.186(3) . y
Zn1 O2 2.053(5) . y
Zn1 O1A 2.056(14) . y
Zn1 N2 2.05(2) . y
Zn2 O3 2.045(4) . y
Zn2 O1 1.9343(18) . y
Zn2 N7 2.155(11) . y
Zn2 N5 2.152(3) . y
Zn2 N6 2.232(3) . y
Zn2 N5A 2.144(5) . y
Zn2 O3A 2.125(14) . y
O3 N1 1.294(6) . ?
O1 H1 0.79(4) . ?
N7 C10 1.535(19) . ?
N7 C15 1.452(12) . ?
N7 C14 1.434(13) . ?
N5 C13 1.536(8) . ?
N5 C18 1.453(4) . ?
N5 C17 1.443(5) . ?
N5 C69 1.442(10) . ?
N6 C16 1.461(4) . ?
N6 C12 1.450(9) . ?
N6 C11 1.555(6) . ?
N6 C0 1.396(10) . ?
N6 C74 1.499(10) . ?
N3 C7 1.460(4) . ?
N3 C3 1.549(7) . ?
N3 C2 1.452(6) . ?
N3 C01W 1.438(7) . ?
N3 C72 1.536(6) . ?
N2B C6B 1.28(3) . ?
N2B C5B 1.55(2) . ?
N2B C6A 1.47(2) . ?
N4 C8 1.563(14) . ?
N4 C9 1.403(18) . ?
N4 C4 1.484(7) . ?
N4 C02C 1.488(8) . ?
N4 C70 1.383(15) . ?
N4 C71 1.500(16) . ?
C45 C46 1.399(3) . ?
C45 C50 1.400(4) . ?
C45 B1 1.642(4) . ?
C62 H62 0.9500 . ?
C62 C61 1.400(3) . ?
C62 C57 1.397(3) . ?
C58 H58 0.9500 . ?
C58 C59 1.388(4) . ?
C58 C57 1.405(4) . ?
C56 H56 0.9500 . ?
C56 C55 1.379(4) . ?
C56 C51 1.402(3) . ?
C61 H61 0.9500 . ?
C61 C60 1.379(4) . ?
C60 H60 0.9500 . ?
C60 C59 1.389(4) . ?
C52 H52 0.9500 . ?
C52 C53 1.396(4) . ?
C52 C51 1.396(3) . ?
C32 H32 0.9500 . ?
C32 C31 1.384(4) . ?
C32 C27 1.399(3) . ?
C31 H31 0.9500 . ?
C31 C30 1.378(4) . ?
C38 H38 0.9500 . ?
C38 C37 1.396(4) . ?
C38 C33 1.396(3) . ?
C63 C64 1.388(4) . ?
C63 C68 1.410(4) . ?
C63 B1 1.645(4) . ?
C46 H46 0.9500 . ?
C46 C47 1.392(4) . ?
N8 C20 1.136(4) . ?
C59 H59 0.9500 . ?
C29 H29 0.9500 . ?
C29 C28 1.388(4) . ?
C29 C30 1.381(4) . ?
C28 H28 0.9500 . ?
C28 C27 1.398(3) . ?
C25 H25 0.9500 . ?
C25 C26 1.383(4) . ?
C25 C24 1.367(4) . ?
C39 C40 1.385(7) . ?
C39 B2 1.623(7) . ?
C39 C44 1.380(7) . ?
C36 H36 0.9500 . ?
C36 C37 1.377(4) . ?
C36 C35 1.373(4) . ?
C55 H55 0.9500 . ?
C55 C54 1.377(5) . ?
C26 H26 0.9500 . ?
C26 C21 1.395(4) . ?
C20 C19 1.445(4) . ?
C47 H47 0.9500 . ?
C47 C48 1.371(5) . ?
C24 H24 0.9500 . ?
C24 C23 1.359(5) . ?
C64 H64 0.9500 . ?
C64 C65 1.396(4) . ?
C40 H40 0.9500 . ?
C40 C41 1.391(5) . ?
C68 H68 0.9500 . ?
C68 C67 1.384(4) . ?
C41 H41 0.9500 . ?
C41 C42 1.362(7) . ?
C48 H48 0.9500 . ?
C48 C49 1.382(4) . ?
C42 H42 0.9500 . ?
C42 C43 1.353(7) . ?
C50 H50 0.9500 . ?
C50 C49 1.386(4) . ?
C43 H43 0.9500 . ?
C43 C44 1.411(7) . ?
C22 H22 0.9500 . ?
C22 C23 1.395(4) . ?
C22 C21 1.381(3) . ?
C34 H34 0.9500 . ?
C34 C35 1.390(4) . ?
C34 C33 1.397(4) . ?
C19 H19B 0.9800 . ?
C19 H19C 0.9800 . ?
C19 H19D 0.9800 . ?
C37 H37 0.9500 . ?
C54 H54 0.9500 . ?
C54 C53 1.379(5) . ?
C66 H66 0.9500 . ?
C66 C67 1.369(5) . ?
C66 C65 1.382(5) . ?
C67 H67 0.9500 . ?
C53 H53 0.9500 . ?
C35 H35 0.9500 . ?
C65 H65 0.9500 . ?
B2 C27 1.652(3) . ?
B2 C33 1.647(3) . ?
B2 C21 1.641(3) . ?
B2 C00{ 1.712(8) . ?
B1 C57 1.646(3) . ?
B1 C51 1.642(4) . ?
C49 H49 0.9500 . ?
C16 H16A 0.9800 . ?
C16 H16B 0.9800 . ?
C16 H16C 0.9800 . ?
C7 H7A 0.9800 . ?
C7 H7B 0.9800 . ?
C7 H7C 0.9800 . ?
C6B H6BA 0.9800 . ?
C6B H6BB 0.9800 . ?
C6B H6BC 0.9800 . ?
C23 H23 0.9500 . ?
C13 H13A 0.9900 . ?
C13 H13B 0.9900 . ?
C13 C12 1.452(11) . ?
C18 H18A 0.9800 . ?
C18 H18B 0.9800 . ?
C18 H18C 0.9800 . ?
C12 H12A 0.9900 . ?
C12 H12B 0.9900 . ?
C3 H3A 0.9900 . ?
C3 H3B 0.9900 . ?
C3 C4 1.567(8) . ?
C10 H10A 0.9900 . ?
C10 H10B 0.9900 . ?
C10 C11 1.516(10) . ?
C8 H8A 0.9800 . ?
C8 H8B 0.9800 . ?
C8 H8C 0.9800 . ?
C15 H15D 0.9800 . ?
C15 H15E 0.9800 . ?
C15 H15F 0.9800 . ?
C15 H15A 0.9800 . ?
C15 H15B 0.9800 . ?
C15 H15C 0.9800 . ?
C15 N5A 1.469(8) . ?
C17 H17A 0.9800 . ?
C17 H17B 0.9800 . ?
C17 H17C 0.9800 . ?
C44 H44 0.9500 . ?
C11 H11A 0.9900 . ?
C11 H11B 0.9900 . ?
C2 H2A 0.9900 . ?
C2 H2B 0.9900 . ?
C2 C1 1.521(8) . ?
C9 H9A 0.9800 . ?
C9 H9B 0.9800 . ?
C9 H9C 0.9800 . ?
C14 H14A 0.9800 . ?
C14 H14B 0.9800 . ?
C14 H14C 0.9800 . ?
C5B H5BA 0.9800 . ?
C5B H5BB 0.9800 . ?
C5B H5BC 0.9800 . ?
C4 H4A 0.9900 . ?
C4 H4B 0.9900 . ?
C30 H30 0.9500 . ?
C0 H0A 0.9900 . ?
C0 H0B 0.9900 . ?
C0 C73 1.461(12) . ?
C73 H73A 0.9900 . ?
C73 H73B 0.9900 . ?
C73 N5A 1.456(17) . ?
C69 H69A 0.9900 . ?
C69 H69B 0.9900 . ?
C69 C74 1.364(11) . ?
C74 H74A 0.9900 . ?
C74 H74B 0.9900 . ?
C75 H75A 0.9800 . ?
C75 H75B 0.9800 . ?
C75 H75C 0.9800 . ?
C75 N5A 1.447(10) . ?
C1 H1A 0.9900 . ?
C1 H1B 0.9900 . ?
C1 N2 1.57(2) . ?
C02C H02A 0.9900 . ?
C02C H02B 0.9900 . ?
C02C C01W 1.470(10) . ?
C01W H01A 0.9900 . ?
C01W H01B 0.9900 . ?
C72 H72A 0.9900 . ?
C72 H72B 0.9900 . ?
C72 C6A 1.499(9) . ?
C6A H6AA 0.9900 . ?
C6A H6AB 0.9900 . ?
C70 H70A 0.9800 . ?
C70 H70B 0.9800 . ?
C70 H70C 0.9800 . ?
C71 H71A 0.9800 . ?
C71 H71B 0.9800 . ?
C71 H71C 0.9800 . ?
C21A H21A 0.9500 . ?
C21A C00{ 1.412(11) . ?
C21A C20A 1.406(8) . ?
C00{ C17A 1.401(11) . ?
C17A H17D 0.9500 . ?
C17A C18A 1.398(8) . ?
C18A H18D 0.9500 . ?
C18A C19A 1.375(9) . ?
C19A H19A 0.9500 . ?
C19A C20A 1.379(9) . ?
C20A H20A 0.9500 . ?
N1 O2 1.271(8) . ?
O3A H3AA 0.8697 . ?
O3A H3AB 0.8699 . ?
O1A H1AA 0.8700 . ?
O1A H1AB 0.8701 . ?
O2A H2AA 0.8699 . ?
O2A H2AB 0.8704 . ?
C5A H5AA 0.9800 . ?
C5A H5AB 0.9800 . ?
C5A H5AC 0.9800 . ?
C5A N2 1.37(2) . ?
N2 C5 1.62(3) . ?
C5 H5A 0.9800 . ?
C5 H5B 0.9800 . ?
C5 H5C 0.9800 . ?

loop_
_geom_torsion_atom_site_label_1
_geom_torsion_atom_site_label_2
_geom_torsion_atom_site_label_3
_geom_torsion_atom_site_label_4
_geom_torsion
_geom_torsion_site_symmetry_1
_geom_torsion_site_symmetry_2
_geom_torsion_site_symmetry_3
_geom_torsion_site_symmetry_4
_geom_torsion_publ_flag
Zn1 N3 C3 C4 -40.5(5) . . . . ?
Zn1 N3 C2 C1 -39.2(5) . . . . ?
Zn1 N3 C01W C02C 40.4(7) . . . . ?
Zn1 N3 C72 C6A 40.7(6) . . . . ?
Zn1 N2B C6A C72 42.2(12) . . . . ?
Zn1 N4 C4 C3 -52.6(6) . . . . ?
Zn1 N4 C02C C01W 39.8(8) . . . . ?
Zn2 O3 N1 O2 -19.9(9) . . . . ?
Zn2 N7 C10 C11 -43.7(8) . . . . ?
Zn2 N5 C13 C12 -40.0(6) . . . . ?
Zn2 N5 C69 C74 15(2) . . . . ?
Zn2 N6 C12 C13 -54.8(7) . . . . ?
Zn2 N6 C11 C10 -44.6(6) . . . . ?
Zn2 N6 C0 C73 31.3(13) . . . . ?
Zn2 N6 C74 C69 0(2) . . . . ?
O3 N1 O2 Zn1 -14.1(11) . . . . ?
N7 C10 C11 N6 61.5(8) . . . . ?
N5 C13 C12 N6 66.4(8) . . . . ?
N5 C69 C74 N6 -10(3) . . . . ?
N6 C0 C73 N5A -45.6(18) . . . . ?
N3 C3 C4 N4 64.0(6) . . . . ?
N3 C2 C1 N2 60.2(9) . . . . ?
N3 C72 C6A N2B -61.6(11) . . . . ?
N4 C02C C01W N3 -57.2(10) . . . . ?
C45 C46 C47 C48 0.6(4) . . . . ?
C45 C50 C49 C48 -1.2(5) . . . . ?
C45 B1 C57 C62 116.3(2) . . . . ?
C45 B1 C57 C58 -58.0(3) . . . . ?
C45 B1 C51 C56 -177.9(2) . . . . ?
C45 B1 C51 C52 3.9(3) . . . . ?
C62 C61 C60 C59 0.5(4) . . . . ?
C56 C55 C54 C53 -0.6(4) . . . . ?
C61 C62 C57 C58 0.1(3) . . . . ?
C61 C62 C57 B1 -174.4(2) . . . . ?
C61 C60 C59 C58 -0.2(4) . . . . ?
C32 C31 C30 C29 0.5(4) . . . . ?
C31 C32 C27 C28 0.0(4) . . . . ?
C31 C32 C27 B2 -176.1(3) . . . . ?
C63 C64 C65 C66 1.5(5) . . . . ?
C63 C68 C67 C66 1.7(5) . . . . ?
C63 B1 C57 C62 -120.4(2) . . . . ?
C63 B1 C57 C58 65.3(3) . . . . ?
C63 B1 C51 C56 60.3(3) . . . . ?
C63 B1 C51 C52 -117.9(2) . . . . ?
C46 C45 C50 C49 2.5(4) . . . . ?
C46 C45 B1 C63 6.4(3) . . . . ?
C46 C45 B1 C57 129.5(2) . . . . ?
C46 C45 B1 C51 -110.3(3) . . . . ?
C46 C47 C48 C49 0.9(4) . . . . ?
C59 C58 C57 C62 0.2(3) . . . . ?
C59 C58 C57 B1 175.0(2) . . . . ?
C29 C28 C27 C32 0.7(4) . . . . ?
C29 C28 C27 B2 176.9(3) . . . . ?
C28 C29 C30 C31 0.2(4) . . . . ?
C25 C26 C21 C22 0.9(4) . . . . ?
C25 C26 C21 B2 -175.2(3) . . . . ?
C25 C24 C23 C22 -0.7(6) . . . . ?
C39 C40 C41 C42 -0.6(8) . . . . ?
C39 B2 C27 C32 -152.4(3) . . . . ?
C39 B2 C27 C28 31.8(4) . . . . ?
C39 B2 C33 C38 -112.6(4) . . . . ?
C39 B2 C33 C34 67.9(4) . . . . ?
C39 B2 C21 C26 -162.8(4) . . . . ?
C39 B2 C21 C22 21.6(4) . . . . ?
C55 C56 C51 C52 -1.2(4) . . . . ?
C55 C56 C51 B1 -179.6(2) . . . . ?
C55 C54 C53 C52 -1.0(5) . . . . ?
C26 C25 C24 C23 1.1(5) . . . . ?
C47 C48 C49 C50 -0.6(5) . . . . ?
C24 C25 C26 C21 -1.2(5) . . . . ?
C64 C63 C68 C67 -0.7(4) . . . . ?
C64 C63 B1 C45 129.0(3) . . . . ?
C64 C63 B1 C57 10.1(4) . . . . ?
C64 C63 B1 C51 -110.4(3) . . . . ?
C40 C39 B2 C27 -75.5(7) . . . . ?
C40 C39 B2 C33 162.6(6) . . . . ?
C40 C39 B2 C21 40.0(8) . . . . ?
C40 C39 C44 C43 0.7(11) . . . . ?
C40 C41 C42 C43 -1.3(9) . . . . ?
C68 C63 C64 C65 -0.9(4) . . . . ?
C68 C63 B1 C45 -56.1(3) . . . . ?
C68 C63 B1 C57 -175.0(2) . . . . ?
C68 C63 B1 C51 64.5(3) . . . . ?
C41 C42 C43 C44 2.8(12) . . . . ?
C42 C43 C44 C39 -2.5(12) . . . . ?
C50 C45 C46 C47 -2.2(4) . . . . ?
C50 C45 B1 C63 -174.6(2) . . . . ?
C50 C45 B1 C57 -51.5(3) . . . . ?
C50 C45 B1 C51 68.7(3) . . . . ?
C37 C38 C33 C34 1.1(4) . . . . ?
C37 C38 C33 B2 -178.4(2) . . . . ?
C37 C36 C35 C34 0.4(5) . . . . ?
C67 C66 C65 C64 -0.4(5) . . . . ?
C53 C52 C51 C56 -0.4(4) . . . . ?
C53 C52 C51 B1 177.9(3) . . . . ?
C35 C36 C37 C38 -0.1(5) . . . . ?
C35 C34 C33 C38 -0.9(5) . . . . ?
C35 C34 C33 B2 178.6(3) . . . . ?
C65 C66 C67 C68 -1.1(5) . . . . ?
B2 C39 C40 C41 178.0(5) . . . . ?
B2 C39 C44 C43 -176.7(6) . . . . ?
B2 C00{ C17A C18A 172.0(6) . . . . ?
B1 C45 C46 C47 176.9(2) . . . . ?
B1 C45 C50 C49 -176.7(3) . . . . ?
B1 C63 C64 C65 174.2(3) . . . . ?
B1 C63 C68 C67 -176.0(3) . . . . ?
C16 N6 C12 C13 74.8(8) . . . . ?
C16 N6 C11 C10 -165.1(5) . . . . ?
C16 N6 C0 C73 -106.1(10) . . . . ?
C16 N6 C74 C69 121(2) . . . . ?
C7 N3 C3 C4 -161.6(4) . . . . ?
C7 N3 C2 C1 94.5(5) . . . . ?
C7 N3 C01W C02C -93.0(7) . . . . ?
C7 N3 C72 C6A 160.4(5) . . . . ?
C6B N2B C6A C72 -85(2) . . . . ?
C23 C22 C21 C26 -0.4(5) . . . . ?
C23 C22 C21 B2 175.5(3) . . . . ?
C18 N5 C13 C12 -153.7(5) . . . . ?
C18 N5 C69 C74 -110.8(16) . . . . ?
C12 N6 C11 C10 66.8(8) . . . . ?
C3 N3 C2 C1 -154.6(5) . . . . ?
C8 N4 C4 C3 -174.5(7) . . . . ?
C15 N7 C10 C11 75.1(9) . . . . ?
C17 N5 C13 C12 85.6(6) . . . . ?
C17 N5 C69 C74 134.1(18) . . . . ?
C44 C39 C40 C41 0.9(10) . . . . ?
C44 C39 B2 C27 101.5(7) . . . . ?
C44 C39 B2 C33 -20.4(8) . . . . ?
C44 C39 B2 C21 -142.9(6) . . . . ?
C11 N6 C12 C13 -165.9(6) . . . . ?
C2 N3 C3 C4 76.8(6) . . . . ?
C2 C1 N2 Zn1 -52.9(10) . . . . ?
C2 C1 N2 C5A 81.9(13) . . . . ?
C2 C1 N2 C5 -162.7(8) . . . . ?
C9 N4 C4 C3 66.5(9) . . . . ?
C14 N7 C10 C11 -169.5(8) . . . . ?
C5B N2B C6A C72 156.8(8) . . . . ?
C57 C62 C61 C60 -0.4(4) . . . . ?
C57 C58 C59 C60 -0.1(4) . . . . ?
C57 B1 C51 C56 -61.3(3) . . . . ?
C57 B1 C51 C52 120.5(2) . . . . ?
C51 C56 C55 C54 1.8(4) . . . . ?
C51 C52 C53 C54 1.6(5) . . . . ?
C51 B1 C57 C62 -3.8(3) . . . . ?
C51 B1 C57 C58 -178.0(2) . . . . ?
C27 C32 C31 C30 -0.6(5) . . . . ?
C27 B2 C33 C38 126.5(2) . . . . ?
C27 B2 C33 C34 -53.0(3) . . . . ?
C27 B2 C21 C26 -47.4(3) . . . . ?
C27 B2 C21 C22 136.9(3) . . . . ?
C27 B2 C00{ C21A -4.4(9) . . . . ?
C27 B2 C00{ C17A -177.1(6) . . . . ?
C30 C29 C28 C27 -0.9(4) . . . . ?
C33 C38 C37 C36 -0.7(4) . . . . ?
C33 C34 C35 C36 0.2(6) . . . . ?
C33 B2 C27 C32 -26.5(3) . . . . ?
C33 B2 C27 C28 157.7(2) . . . . ?
C33 B2 C21 C26 70.8(3) . . . . ?
C33 B2 C21 C22 -104.9(3) . . . . ?
C33 B2 C00{ C21A -121.6(7) . . . . ?
C33 B2 C00{ C17A 65.7(8) . . . . ?
C21 C22 C23 C24 0.4(7) . . . . ?
C21 B2 C27 C32 91.7(3) . . . . ?
C21 B2 C27 C28 -84.2(3) . . . . ?
C21 B2 C33 C38 9.4(3) . . . . ?
C21 B2 C33 C34 -170.1(3) . . . . ?
C21 B2 C00{ C21A 121.2(7) . . . . ?
C21 B2 C00{ C17A -51.6(8) . . . . ?
C0 N6 C74 C69 -116(2) . . . . ?
C0 C73 N5A Zn2 33.2(14) . . . . ?
C0 C73 N5A C15 145.1(12) . . . . ?
C0 C73 N5A C75 -84.4(14) . . . . ?
C74 N6 C0 C73 142.7(11) . . . . ?
C01W N3 C72 C6A -70.8(7) . . . . ?
C72 N3 C01W C02C 147.5(7) . . . . ?
C70 N4 C02C C01W -87.7(9) . . . . ?
C71 N4 C02C C01W 153.5(9) . . . . ?
C21A C00{ C17A C18A -1.3(11) . . . . ?
C00{ B2 C27 C32 -138.9(4) . . . . ?
C00{ B2 C27 C28 45.3(5) . . . . ?
C00{ B2 C33 C38 -112.3(5) . . . . ?
C00{ B2 C33 C34 68.2(5) . . . . ?
C00{ B2 C21 C26 -176.7(4) . . . . ?
C00{ B2 C21 C22 7.7(5) . . . . ?
C00{ C21A C20A C19A -0.4(10) . . . . ?
C00{ C17A C18A C19A -0.6(10) . . . . ?
C17A C18A C19A C20A 2.0(11) . . . . ?
C18A C19A C20A C21A -1.6(11) . . . . ?
C20A C21A C00{ B2 -171.6(6) . . . . ?
C20A C21A C00{ C17A 1.8(11) . . . . ?
